data_1572552
loop_
_publ_author_name
'Hu, Ming'
'Ye, Feng-Ying'
'Yu, Wei'
'Sheng, Kang'
'Xu, Zhi-Rong'
'Fu, Jin-Jin'
'Wen, Xin'
'Feng, Hai-Tao'
'Liu, Minghua'
'Zheng, Yan-Song'

_publ_section_title
;
 Highly enhanced chiroptical effect from self-inclusion helical
 nanocrystals of tetraphenylethylene bimacrocycles.
;
_journal_issue 40
_journal_name_full 'Chemical science'
_journal_page_first 16627
_journal_page_last 16636
_journal_paper_doi 10.1039/d4sc03599b
_journal_volume 15
_journal_year 2024
_chemical_formula_moiety '4(Cl), C98 H108 N8 O8, 2(C4 H8 O2), 0.111[]'
_chemical_formula_sum 'C106 H124 Cl4 N8 O12'
_chemical_formula_weight 1843.92
_space_group_crystal_system trigonal
_space_group_IT_number 146
_space_group_name_Hall 'R 3'
_space_group_name_H-M_alt 'R 3 :H'
_atom_sites_solution_hydrogens mixed
_audit_creation_date 2023-09-18
_audit_creation_method
;
Olex2 1.5
(compiled 2023.08.24 svn.re1ec1418 for OlexSys, GUI svn.r6817)
;
_audit_update_record
;
2024-06-01 deposited with the CCDC.	2024-09-10 downloaded from the CCDC.
;
_cell_angle_alpha 90
_cell_angle_beta 90
_cell_angle_gamma 120
_cell_formula_units_Z 9
_cell_length_a 30.0580(2)
_cell_length_b 30.0580(2)
_cell_length_c 45.2905(3)
_cell_measurement_reflns_used 84658
_cell_measurement_temperature 100.02(13)
_cell_measurement_theta_max 51.0370
_cell_measurement_theta_min 1.9620
_cell_volume 35437.1(4)
_computing_cell_refinement 'CrysAlisPro 1.171.42.69a (Rigaku OD, 2022)'
_computing_data_collection 'CrysAlisPro 1.171.42.69a (Rigaku OD, 2022)'
_computing_data_reduction 'CrysAlisPro 1.171.42.69a (Rigaku OD, 2022)'
_computing_molecular_graphics 'Olex2 1.5 (Dolomanov et al., 2009)'
_computing_publication_material 'Olex2 1.5 (Dolomanov et al., 2009)'
_computing_structure_refinement 'SHELXL 2018/3 (Sheldrick, 2015)'
_computing_structure_solution 'SHELXT 2018/2 (Sheldrick, 2018)'
_diffrn_ambient_temperature 100.15
_diffrn_detector_area_resol_mean 10.0000
_diffrn_detector_type HyPix
_diffrn_measured_fraction_theta_full 0.997
_diffrn_measured_fraction_theta_max 0.997
_diffrn_measurement_details
;
List of Runs (angles in degrees, time in seconds):

  # Type    Start    End  Width  t~exp~   \w     \q     \k     \f   Frames
#--------------------------------------------------------------------------
  1  \w     66.00  93.00   0.50    0.80    --   61.94 147.00 141.00   54
  2  \w     77.00 105.00   0.50    0.80    --   61.94 124.00 -24.00   56
  3  \w     37.00 134.00   0.50    0.80    --   61.94  57.00   0.00  194
  4  \w     37.00 137.00   0.50    0.80    --   61.94  57.00 -30.00  200
  5  \w     -6.00  30.00   0.50    0.20    --    0.00  77.00  90.00   72
  6  \w     38.00  73.00   0.50    0.20    --    0.00  77.00  90.00   70
  7  \w     29.00  74.00   0.50    0.20    --    0.00  57.00-180.00   90
  8  \w    -20.00   5.00   0.50    0.20    --    0.00  57.00-180.00   50
  9  \w    -90.00 -65.00   0.50    0.80    --  -52.00 124.00 -24.00   50
 10  \w   -103.00 -78.00   0.50    0.80    --  -52.00 147.00 141.00   50
 11  \w    -13.00  52.00   0.50    0.80    --   61.94 -57.00 -90.00  130
 12  \w    -12.00  63.00   0.50    0.80    --   61.94 -57.00-120.00  150
 13  \w    -11.00  60.00   0.50    0.80    --   61.94 -57.00 -30.00  142
 14  \w    -19.00   6.00   0.50    0.80    --   61.94 -19.00-150.00   50
 15  \w     12.00  38.00   0.50    0.80    --   61.94 -37.00 -90.00   52
 16  \w    -19.00  20.00   0.50    0.80    --   61.94 -19.00 -60.00   78
 17  \w    -18.00  13.00   0.50    0.80    --   61.94 -19.00 -90.00   62
 18  \w    -17.00  22.00   0.50    0.80    --   61.94 -19.00  60.00   78
 19  \w    -10.00  58.00   0.50    0.80    --   61.94 -57.00 120.00  136
 20  \w    -16.00  36.00   0.50    0.80    --   61.94 -37.00 120.00  104
 21  \w    -98.00 -68.00   0.50    0.80    --  -52.00-147.00  91.00   60
 22  \w    -11.00  44.00   0.50    0.20    --    0.00 -99.00 -30.00  110
 23  \w     53.00 108.00   0.50    0.80    --   61.94-147.00  91.00  110
 24  \w     25.00 108.00   0.50    0.80    --   61.94-125.00  30.00  166
 25  \w     33.00 108.00   0.50    0.80    --   61.94-124.00-103.00  150
 26  \w     18.00  84.00   0.50    0.80    --   61.94-125.00-120.00  132
 27  \w     42.00  84.00   0.50    0.80    --   61.94  77.00 150.00   84
 28  \w     -1.00  43.00   0.50    0.20    --    0.00 -99.00-150.00   88
 29  \w    -23.00   2.00   0.50    0.80    --   61.94 -19.00 -90.00   50
 30  \w     35.00  61.00   0.50    0.80    --   61.94  77.00  30.00   52
 31  \w     28.00  74.00   0.50    0.80    --   61.94  77.00   0.00   92
 32  \w     88.00 113.00   0.50    0.80    --   61.94  96.00  82.00   50
 33  \w    -25.00  21.00   0.50    0.20    --    0.00 -57.00  90.00   92
 34  \w    -72.00 -28.00   0.50    0.20    --    0.00 -57.00  90.00   88
 35  \w    -17.00  18.00   0.50    0.20    --   24.00  96.00 -87.77   70
 36  \w    -36.00 -11.00   0.50    0.80    --  -52.00 -91.00 145.96   50
 37  \w    -38.00 -12.00   0.50    0.80    --  -52.00 -89.00 -31.68   52
 38  \w    -41.00 -15.00   0.50    0.80    --  -52.00 -82.00-102.53   52
 39  \w    -40.00 -14.00   0.50    0.80    --  -52.00 -85.00-146.44   52
 40  \w    -41.00 -16.00   0.50    0.80    --  -52.00 -85.00  74.77   50
 41  \w    -41.00 -15.00   0.50    0.80    --  -52.00 -85.00   0.16   52
 42  \w     27.00  92.00   0.50    0.80    --   61.94  77.00 -90.00  130
 43  \w     27.00  88.00   0.50    0.80    --   61.94 -77.00  60.00  122
 44  \w     70.00 137.00   0.50    0.80    --   61.94  78.00 126.14  134
 45  \w     -8.00  23.00   0.50    0.80    --   61.94 -77.00  60.00   62
 46  \w     28.00 103.00   0.50    0.80    --   61.94  78.00  79.02  150
 47  \w     27.00  65.00   0.50    0.80    --   61.94  78.00 126.14   76
 48  \w     27.00 113.00   0.50    0.80    --   61.94  77.00  60.00  172
 49  \w     27.00 122.00   0.50    0.80    --   61.94  77.00-150.00  190
 50  \w     94.00 120.00   0.50    0.80    --   61.94  77.00 -90.00   52
 51  \w     27.00  62.00   0.50    0.80    --   61.94  77.00 -73.35   70
 52  \w     79.00 106.00   0.50    0.80    --   61.94  77.00 -73.35   54
 53  \w     27.00 119.00   0.50    0.80    --   61.94  77.00-173.59  184
 54  \w     -9.00   5.50   0.50    0.80    --   61.94 -57.00  60.00   29
;
_diffrn_measurement_device 'four-circle diffractometer'
_diffrn_measurement_device_type 'ROD, Synergy Custom DW system, HyPix'
_diffrn_measurement_method '\w scans'
_diffrn_radiation_type CuK\a
_diffrn_radiation_wavelength 1.54184
_diffrn_reflns_av_R_equivalents 0.0470
_diffrn_reflns_av_unetI/netI 0.0233
_diffrn_reflns_Laue_measured_fraction_full 0.997
_diffrn_reflns_Laue_measured_fraction_max 0.997
_diffrn_reflns_limit_h_max 30
_diffrn_reflns_limit_h_min -30
_diffrn_reflns_limit_k_max 30
_diffrn_reflns_limit_k_min -30
_diffrn_reflns_limit_l_max 45
_diffrn_reflns_limit_l_min -45
_diffrn_reflns_number 146901
_diffrn_reflns_point_group_measured_fraction_full 0.994
_diffrn_reflns_point_group_measured_fraction_max 0.993
_diffrn_reflns_theta_full 51.217
_diffrn_reflns_theta_max 51.217
_diffrn_reflns_theta_min 1.958
_exptl_absorpt_coefficient_mu 1.006
_exptl_absorpt_correction_T_max 1.00000
_exptl_absorpt_correction_T_min 0.29323
_exptl_absorpt_correction_type multi-scan
_exptl_absorpt_process_details
;
CrysAlisPro 1.171.42.69a (Rigaku Oxford Diffraction, 2022)
Empirical absorption correction using spherical harmonics,
implemented in SCALE3 ABSPACK scaling algorithm.
;
_exptl_crystal_colour colourless
_exptl_crystal_colour_primary colourless
_exptl_crystal_density_diffrn 0.778
_exptl_crystal_description block
_exptl_crystal_F_000 8820
_exptl_crystal_size_max 0.14
_exptl_crystal_size_mid 0.12
_exptl_crystal_size_min 0.113
_refine_diff_density_max 0.561
_refine_diff_density_min -0.240
_refine_diff_density_rms 0.051
_refine_ls_abs_structure_details
;
 Refined as an inversion twin.
;
_refine_ls_abs_structure_Flack 0.11(3)
_refine_ls_extinction_method none
_refine_ls_goodness_of_fit_ref 1.052
_refine_ls_hydrogen_treatment constr
_refine_ls_matrix_type full
_refine_ls_number_parameters 1175
_refine_ls_number_reflns 16963
_refine_ls_number_restraints 39
_refine_ls_restrained_S_all 1.056
_refine_ls_R_factor_all 0.0789
_refine_ls_R_factor_gt 0.0722
_refine_ls_shift/su_max 0.000
_refine_ls_shift/su_mean 0.000
_refine_ls_structure_factor_coef Fsqd
_refine_ls_weighting_details 'w=1/[\s^2^(Fo^2^)+(0.1493P)^2^+51.5653P] where P=(Fo^2^+2Fc^2^)/3'
_refine_ls_weighting_scheme calc
_refine_ls_wR_factor_gt 0.2064
_refine_ls_wR_factor_ref 0.2131
_reflns_Friedel_coverage 0.993
_reflns_Friedel_fraction_full 0.990
_reflns_Friedel_fraction_max 0.989
_reflns_number_gt 15874
_reflns_number_total 16963
_reflns_threshold_expression 'I > 2\s(I)'
_cod_data_source_file d4sc03599b2.cif
_cod_data_source_block 9120-hb-100k_auto_sq
_cod_depositor_comments 'Adding full bibliography for 1572552--1572553.cif.'
_cod_original_cell_volume 35437.1(5)
_cod_original_sg_symbol_H-M 'R 3'
_cod_database_code 1572552
_shelx_shelxl_version_number 2018/3
_shelx_space_group_comment
;
The symmetry employed for this shelxl refinement is uniquely defined
by the following loop, which should always be used as a source of
symmetry information in preference to the above space-group names.
They are only intended as comments.
;
_shelx_estimated_absorpt_t_max 0.895
_shelx_estimated_absorpt_t_min 0.872
_olex2_refinement_description
;
1. Twinned data refinement
 Scales: 0.89(3)
 0.11(3)
2. Fixed Uiso
 At 1.2 times of:
  All C(H) groups, All C(H,H) groups, All N(H) groups, All N(H,H) groups
 At 1.5 times of:
  All C(H,H,H) groups
3. Restrained distances
 C154-O132
 1.45 with sigma of 0.005
 C130-C139
 1.45 with sigma of 0.02
4. Uiso/Uaniso restraints and constraints
C165 \\sim O17 \\sim C195 \\sim C181 \\sim C154 \\sim O132: within 2A with
sigma of 0.01 and sigma for terminal atoms of 0.02 within 2A
5.a Riding coordinates:
 C163(H16E,H16F,H16G)
5.b Ternary CH refined with riding coordinates:
 C75(H75), C182(H182), C3(H3), C20(H20), C217(H217), C205(H205), C160(H160),
 C171(H171)
5.c Secondary CH2 refined with riding coordinates:
 N208(H20A,H20B), N219(H21A,H21B), N73(H73A,H73B), N196(H19A,H19B), C221(H22A,
 H22B), C172(H17A,H17B), C218(H21C,H21D), C85(H85A,H85B), C199(H19C,H19D),
 C142(H14A,H14B), C167(H16A,H16B), C141(H14C,H14D), C135(H13A,H13B), C169(H16C,
 H16D), C151(H15A,H15B), C185(H18A,H18B), C144(H14E,H14F), C130(H13I,H13J),
 C140(H14G,H14H), C152(H15C,H15D), C137(H13C,H13D), C164(H16H,H16I), C136(H13E,
 H13F), C147(H14I,H14J), C150(H15E,H15F), C154(H15J,H15K), C138(H13G,H13H),
 C139(H13K,H13L), C195(H19E,H19F), C161(H16J,H16K), C165(H16L,H16M), C181(H18C,
 H18D)
5.d Aromatic/amide H refined with riding coordinates:
 N1(H1), N18(H18), C180(H180), N213(H213), N198(H198), C200(H200), C10(H10),
 C61(H61), C192(H192), C206(H206), C8(H8), C77(H77), C211(H211), C222(H222),
 C215(H215), C81(H81), C220(H220), C87(H87), C201(H201), C203(H203), C126(H126),
  C183(H183), C159(H159), C133(H133), C145(H145), C128(H128), C129(H129),
 C156(H156), C143(H143), C157(H157), C175(H175), C170(H170), C168(H168),
 C187(H187), C158(H158), C134(H134), C146(H146), C153(H153), C131(H131),
 C189(H189)
5.e Idealised Me refined as rotating group:
 C177(H17C,H17D,H17E), C155(H15G,H15H,H15I), C179(H17F,H17G,H17H)
;
_platon_squeeze_void_probe_radius 1.20
_olex2_submission_special_instructions 'No special instructions were received'
_oxdiff_exptl_absorpt_empirical_details
;
Empirical correction (ABSPACK) includes:
- Absorption correction using spherical harmonics
- Frame scaling
;

loop_
_space_group_symop_operation_xyz
'x, y, z'
'-y, x-y, z'
'-x+y, -x, z'
'x+2/3, y+1/3, z+1/3'
'-y+2/3, x-y+1/3, z+1/3'
'-x+y+2/3, -x+1/3, z+1/3'
'x+1/3, y+2/3, z+2/3'
'-y+1/3, x-y+2/3, z+2/3'
'-x+y+1/3, -x+2/3, z+2/3'

loop_
_atom_site_label
_atom_site_type_symbol
_atom_site_fract_x
_atom_site_fract_y
_atom_site_fract_z
_atom_site_U_iso_or_equiv
_atom_site_adp_type
_atom_site_occupancy
_atom_site_site_symmetry_order
_atom_site_calc_flag
_atom_site_refinement_flags_posn
_atom_site_refinement_flags_adp
_atom_site_refinement_flags_occupancy
_atom_site_disorder_assembly
_atom_site_disorder_group
Cl20 Cl 0.74407(8) 0.47811(9) 0.59667(5) 0.0820(6) Uani 1 1 d . . . . .
Cl17 Cl 0.65011(10) 0.75676(9) 0.33437(6) 0.0926(7) Uani 1 1 d . . . . .
Cl1 Cl 1.01163(15) 0.61259(11) 0.54458(8) 0.1305(11) Uani 1 1 d . . . . .
Cl4 Cl 1.0127(2) 0.51806(17) 0.33049(11) 0.1631(15) Uani 1 1 d . . . . .
O210 O 1.0376(2) 0.7894(2) 0.18909(12) 0.0750(15) Uani 1 1 d . . . . .
O22 O 0.6459(3) 0.5286(2) 0.72002(12) 0.0834(16) Uani 1 1 d . . . . .
O9 O 0.6102(2) 0.4555(2) 0.69506(12) 0.0746(15) Uani 1 1 d . . . . .
O59 O 0.8327(3) 0.8796(3) 0.46970(18) 0.111(2) Uani 1 1 d . . . . .
O194 O 1.0400(3) 0.7248(2) 0.16661(14) 0.0854(17) Uani 1 1 d . . . . .
C83 C 0.6184(3) 0.4991(3) 0.6973(2) 0.069(2) Uani 1 1 d . . . . .
N208 N 0.5338(2) 0.4083(2) 0.59025(13) 0.0636(16) Uani 1 1 d . . . . .
H20A H 0.565961 0.426619 0.598038 0.076 Uiso 1 1 calc R U . . .
H20B H 0.524019 0.431273 0.584874 0.076 Uiso 1 1 calc R U . . .
N1 N 1.1679(3) 0.8491(2) 0.26938(14) 0.0676(17) Uani 1 1 d . . . . .
H1 H 1.174198 0.847836 0.288246 0.081 Uiso 1 1 calc R U . . .
N219 N 1.1511(2) 0.9189(2) 0.29783(14) 0.0684(17) Uani 1 1 d . . . . .
H21A H 1.125976 0.920342 0.287411 0.082 Uiso 1 1 calc R U . . .
H21B H 1.140047 0.885313 0.301773 0.082 Uiso 1 1 calc R U . . .
N73 N 0.7217(3) 0.7465(2) 0.65206(17) 0.0759(19) Uani 1 1 d . . . . .
H73A H 0.698555 0.730806 0.637262 0.091 Uiso 1 1 calc R U . . .
H73B H 0.738337 0.728548 0.654969 0.091 Uiso 1 1 calc R U . . .
N18 N 0.5484(2) 0.4458(3) 0.64905(16) 0.0739(18) Uani 1 1 d . . . . .
H18 H 0.569541 0.434207 0.652620 0.089 Uiso 1 1 calc R U . . .
O67 O 1.1396(3) 0.7733(3) 0.31473(16) 0.106(2) Uani 1 1 d . . . . .
C180 C 0.6663(3) 0.4644(3) 0.52826(18) 0.077(2) Uani 1 1 d . . . . .
H180 H 0.699858 0.468943 0.530010 0.092 Uiso 1 1 calc R U . . .
N196 N 0.9726(3) 0.5856(3) 0.24155(18) 0.087(2) Uani 1 1 d . . . . .
H19A H 0.972318 0.614402 0.235676 0.104 Uiso 1 1 calc R U . . .
H19B H 0.994347 0.594458 0.257210 0.104 Uiso 1 1 calc R U . . .
O65 O 0.9153(3) 0.9690(4) 0.4939(2) 0.137(3) Uani 1 1 d . . . . .
C174 C 0.5776(3) 0.4188(3) 0.54407(17) 0.071(2) Uani 1 1 d . . . . .
C186 C 0.6004(3) 0.5251(3) 0.67643(18) 0.062(2) Uani 1 1 d . . . . .
N213 N 1.0506(3) 0.6625(3) 0.20714(16) 0.0782(19) Uani 1 1 d . . . . .
H213 H 1.031622 0.663463 0.192606 0.094 Uiso 1 1 calc R U . . .
C190 C 0.8294(3) 0.7649(3) 0.52974(19) 0.073(2) Uani 1 1 d . . . . .
C16 C 0.6053(3) 0.6056(3) 0.66103(19) 0.070(2) Uani 1 1 d . . . . .
C75 C 0.9943(3) 0.5694(3) 0.2171(2) 0.081(2) Uani 1 1 d . . . . .
H75 H 0.973491 0.565127 0.198990 0.097 Uiso 1 1 calc R U . . .
O69 O 1.1802(3) 0.7328(3) 0.29730(17) 0.112(2) Uani 1 1 d . . . . .
N198 N 0.6278(3) 0.6584(2) 0.66309(17) 0.0781(19) Uani 1 1 d . . . . .
H198 H 0.623502 0.675265 0.648560 0.094 Uiso 1 1 calc R U . . .
C200 C 0.8368(3) 0.6559(4) 0.38672(19) 0.076(2) Uani 1 1 d . . . . .
H200 H 0.831090 0.684232 0.386234 0.091 Uiso 1 1 calc R U . . .
C182 C 1.0482(3) 0.6146(3) 0.2118(2) 0.076(2) Uani 1 1 d . . . . .
H182 H 1.068709 0.618411 0.229965 0.092 Uiso 1 1 calc R U . . .
C10 C 0.6271(4) 0.4272(4) 0.54596(17) 0.077(2) Uani 1 1 d . . . . .
H10 H 0.634645 0.407591 0.559390 0.093 Uiso 1 1 calc R U . . .
C79 C 1.1356(3) 0.7571(3) 0.26335(19) 0.068(2) Uani 1 1 d . . . . .
C221 C 0.8422(5) 0.9296(4) 0.4621(2) 0.101(3) Uani 1 1 d . . . . .
H22A H 0.809020 0.927733 0.457618 0.121 Uiso 1 1 calc R U . . .
H22B H 0.863495 0.941290 0.444023 0.121 Uiso 1 1 calc R U . . .
C61 C 0.8726(4) 0.5829(3) 0.2787(2) 0.079(2) Uani 1 1 d . . . . .
H61 H 0.862827 0.591389 0.260590 0.095 Uiso 1 1 calc R U . . .
C184 C 0.5655(3) 0.4974(3) 0.65378(17) 0.0591(19) Uani 1 1 d . . . . .
C192 C 0.5686(3) 0.4483(4) 0.5232(2) 0.084(3) Uani 1 1 d . . . . .
H192 H 0.534919 0.443255 0.520836 0.100 Uiso 1 1 calc R U . . .
C71 C 1.1557(4) 0.7536(4) 0.2925(2) 0.086(3) Uani 1 1 d . . . . .
C63 C 1.1169(3) 0.9138(3) 0.34715(18) 0.072(2) Uani 1 1 d . . . . .
C3 C 1.1986(3) 0.9398(3) 0.27877(17) 0.0621(19) Uani 1 1 d . . . . .
H3 H 1.228068 0.943657 0.290961 0.074 Uiso 1 1 calc R U . . .
C19 C 1.1399(3) 0.8028(3) 0.25325(18) 0.063(2) Uani 1 1 d . . . . .
C209 C 1.0514(3) 0.7550(3) 0.1884(2) 0.072(2) Uani 1 1 d . . . . .
C172 C 0.4441(3) 0.3386(3) 0.6026(2) 0.077(2) Uani 1 1 d . . . . .
H17A H 0.429902 0.358534 0.593222 0.092 Uiso 1 1 calc R U . . .
H17B H 0.445935 0.315842 0.587395 0.092 Uiso 1 1 calc R U . . .
C5 C 0.6587(3) 0.4940(4) 0.50882(17) 0.076(2) Uani 1 1 d . . . . .
C176 C 0.8993(4) 0.5582(4) 0.2773(2) 0.086(3) Uani 1 1 d . . . . .
C206 C 0.7938(3) 0.7426(3) 0.50807(17) 0.071(2) Uani 1 1 d . . . . .
H206 H 0.761798 0.741516 0.510004 0.085 Uiso 1 1 calc R U . . .
C8 C 1.0830(3) 0.8465(3) 0.38410(19) 0.075(2) Uani 1 1 d . . . . .
H8 H 1.087654 0.823196 0.396100 0.090 Uiso 1 1 calc R U . . .
C188 C 0.7007(3) 0.5344(4) 0.49148(16) 0.072(2) Uani 1 1 d . . . . .
C77 C 1.1111(3) 0.7995(3) 0.22845(17) 0.0597(19) Uani 1 1 d . . . . .
H77 H 1.112666 0.829888 0.221114 0.072 Uiso 1 1 calc R U . . .
C211 C 0.8452(3) 0.6376(4) 0.36098(19) 0.075(2) Uani 1 1 d . . . . .
H211 H 0.843085 0.652562 0.342939 0.090 Uiso 1 1 calc R U . . .
C222 C 1.1213(3) 0.8789(3) 0.3656(2) 0.081(3) Uani 1 1 d . . . . .
H222 H 1.152368 0.877761 0.365268 0.097 Uiso 1 1 calc R U . . .
O17 O 1.0259(3) 0.9395(4) 0.6083(3) 0.141(3) Uani 1 1 d . U . . .
C216 C 0.9929(3) 0.8096(3) 0.40429(16) 0.065(2) Uani 1 1 d . . . . .
C57 C 0.5676(3) 0.5766(3) 0.63988(19) 0.071(2) Uani 1 1 d . . . . .
C20 C 1.1868(3) 0.9000(3) 0.25477(18) 0.0628(19) Uani 1 1 d . . . . .
H20 H 1.158195 0.897827 0.242388 0.075 Uiso 1 1 calc R U . . .
O214 O 0.5119(4) 0.5696(3) 0.6026(3) 0.147(4) Uani 1 1 d . . . . .
C215 C 0.5509(3) 0.5254(3) 0.63597(17) 0.0606(19) Uani 1 1 d . . . . .
H215 H 0.527936 0.508100 0.620119 0.073 Uiso 1 1 calc R U . . .
C81 C 0.6953(4) 0.5471(4) 0.4628(2) 0.091(3) Uani 1 1 d . . . . .
H81 H 0.662480 0.529458 0.453681 0.109 Uiso 1 1 calc R U . . .
C21 C 0.7826(3) 0.7971(3) 0.61331(19) 0.070(2) Uani 1 1 d . . . . .
C15 C 0.7844(3) 0.6136(4) 0.46003(18) 0.073(2) Uani 1 1 d . . . . .
C217 C 0.4988(3) 0.3758(3) 0.61432(18) 0.068(2) Uani 1 1 d . . . . .
H217 H 0.513041 0.354963 0.623048 0.081 Uiso 1 1 calc R U . . .
C218 C 0.5378(3) 0.3828(4) 0.5625(2) 0.085(3) Uani 1 1 d . . . . .
H21C H 0.544824 0.354955 0.567814 0.102 Uiso 1 1 calc R U . . .
H21D H 0.504758 0.367373 0.551762 0.102 Uiso 1 1 calc R U . . .
C85 C 0.8684(5) 0.9677(4) 0.4858(3) 0.110(4) Uani 1 1 d . . . . .
H85A H 0.876151 1.002089 0.478908 0.132 Uiso 1 1 calc R U . . .
H85B H 0.845601 0.958489 0.503230 0.132 Uiso 1 1 calc R U . . .
C220 C 0.8581(3) 0.5971(4) 0.3045(2) 0.078(2) Uani 1 1 d . . . . .
H220 H 0.840480 0.615870 0.303707 0.093 Uiso 1 1 calc R U . . .
C87 C 0.8760(4) 0.7657(4) 0.52581(19) 0.085(3) Uani 1 1 d . . . . .
H87 H 0.901335 0.780421 0.540824 0.101 Uiso 1 1 calc R U . . .
C223 C 1.0363(3) 0.8470(3) 0.38561(16) 0.065(2) Uani 1 1 d . . . . .
C11 C 0.8365(3) 0.6334(4) 0.41373(18) 0.079(3) Uani 1 1 d . . . . .
C89 C 0.8698(3) 0.5833(4) 0.3321(2) 0.081(3) Uani 1 1 d . . . . .
C225 C 0.8561(3) 0.5998(4) 0.35987(19) 0.078(2) Uani 1 1 d . . . . .
C199 C 1.2326(3) 0.9168(3) 0.23527(18) 0.072(2) Uani 1 1 d . . . . .
H19C H 1.223405 0.892121 0.218755 0.087 Uiso 1 1 calc R U . . .
H19D H 1.260394 0.916198 0.246731 0.087 Uiso 1 1 calc R U . . .
C205 C 0.4967(3) 0.4099(3) 0.63835(16) 0.0611(19) Uani 1 1 d . . . . .
H205 H 0.481965 0.430311 0.629600 0.073 Uiso 1 1 calc R U . . .
C201 C 0.8423(4) 0.5898(5) 0.4123(2) 0.096(3) Uani 1 1 d . . . . .
H201 H 0.839044 0.571283 0.429948 0.115 Uiso 1 1 calc R U . . .
C203 C 0.6093(3) 0.4853(4) 0.50584(19) 0.081(3) Uani 1 1 d . . . . .
H203 H 0.602524 0.504676 0.491791 0.097 Uiso 1 1 calc R U . . .
C142 C 0.7604(3) 0.8004(3) 0.6424(2) 0.088(3) Uani 1 1 d . . . . .
H14A H 0.743441 0.821270 0.640275 0.106 Uiso 1 1 calc R U . . .
H14B H 0.787993 0.816992 0.657343 0.106 Uiso 1 1 calc R U . . .
C197 C 0.8481(3) 0.7231(4) 0.47919(18) 0.078(2) Uani 1 1 d . . . . .
C126 C 0.6200(3) 0.5768(3) 0.68006(19) 0.071(2) Uani 1 1 d . . . . .
H126 H 0.643803 0.594091 0.695534 0.085 Uiso 1 1 calc R U . . .
C127 C 0.8167(3) 0.7809(3) 0.5575(2) 0.074(2) Uani 1 1 d . . . . .
C183 C 0.8025(3) 0.7215(3) 0.48345(18) 0.069(2) Uani 1 1 d . . . . .
H183 H 0.776217 0.705402 0.469050 0.083 Uiso 1 1 calc R U . . .
C159 C 1.1067(3) 0.7118(3) 0.24799(19) 0.070(2) Uani 1 1 d . . . . .
H159 H 1.105849 0.681716 0.255246 0.084 Uiso 1 1 calc R U . . .
C167 C 0.4096(4) 0.3068(3) 0.6269(2) 0.095(3) Uani 1 1 d . . . . .
H16A H 0.421632 0.283832 0.634657 0.114 Uiso 1 1 calc R U . . .
H16B H 0.374444 0.285011 0.619020 0.114 Uiso 1 1 calc R U . . .
C149 C 0.9073(3) 0.7379(4) 0.43634(17) 0.077(3) Uani 1 1 d . . . . .
O132 O 1.0297(4) 0.8682(4) 0.5705(3) 0.168(4) Uani 1 1 d D U . . .
C133 C 0.7496(3) 0.5629(3) 0.50396(16) 0.072(2) Uani 1 1 d . . . . .
H133 H 0.754975 0.555564 0.523617 0.086 Uiso 1 1 calc R U . . .
C145 C 0.8237(3) 0.7875(3) 0.61089(19) 0.072(2) Uani 1 1 d . . . . .
H145 H 0.839582 0.785367 0.628517 0.086 Uiso 1 1 calc R U . . .
C128 C 0.9428(4) 0.7253(4) 0.42558(19) 0.087(3) Uani 1 1 d . . . . .
H128 H 0.937751 0.691840 0.428721 0.105 Uiso 1 1 calc R U . . .
C193 C 0.5457(4) 0.6024(4) 0.6213(2) 0.082(2) Uani 1 1 d . . . . .
C141 C 0.4083(4) 0.3400(3) 0.6519(2) 0.090(3) Uani 1 1 d . . . . .
H14C H 0.391693 0.359380 0.644771 0.107 Uiso 1 1 calc R U . . .
H14D H 0.387416 0.317689 0.668337 0.107 Uiso 1 1 calc R U . . .
C162 C 0.8596(3) 0.7002(4) 0.45218(17) 0.074(2) Uani 1 1 d . . . . .
C129 C 0.9588(3) 0.8233(3) 0.41591(17) 0.067(2) Uani 1 1 d . . . . .
H129 H 0.964308 0.857082 0.413362 0.081 Uiso 1 1 calc R U . . .
C135 C 1.2619(3) 1.0095(3) 0.24759(17) 0.074(2) Uani 1 1 d . . . . .
H13A H 1.272258 1.043527 0.238909 0.088 Uiso 1 1 calc R U . . .
H13B H 1.289899 1.013046 0.260634 0.088 Uiso 1 1 calc R U . . .
C169 C 0.4616(4) 0.3773(3) 0.6629(2) 0.083(3) Uani 1 1 d . . . . .
H16C H 0.459459 0.399938 0.678033 0.100 Uiso 1 1 calc R U . . .
H16D H 0.476403 0.357925 0.672384 0.100 Uiso 1 1 calc R U . . .
C156 C 0.9857(3) 0.7614(3) 0.41024(17) 0.071(2) Uani 1 1 d . . . . .
H156 H 1.010498 0.752864 0.403716 0.085 Uiso 1 1 calc R U . . .
C151 C 1.2525(4) 0.9705(3) 0.2228(2) 0.082(3) Uani 1 1 d . . . . .
H15A H 1.227129 0.969869 0.208576 0.098 Uiso 1 1 calc R U . . .
H15B H 1.284978 0.981337 0.211979 0.098 Uiso 1 1 calc R U . . .
C173 C 0.8290(3) 0.6540(4) 0.44269(19) 0.078(2) Uani 1 1 d . . . . .
C143 C 0.8417(3) 0.7813(3) 0.58487(18) 0.070(2) Uani 1 1 d . . . . .
H143 H 0.871006 0.777161 0.584519 0.084 Uiso 1 1 calc R U . . .
C157 C 0.7908(3) 0.6019(4) 0.48831(16) 0.076(2) Uani 1 1 d . . . . .
H157 H 0.823537 0.620549 0.497464 0.092 Uiso 1 1 calc R U . . .
C175 C 0.7614(5) 0.8005(4) 0.5867(3) 0.096(3) Uani 1 1 d . . . . .
H175 H 0.733951 0.807569 0.587276 0.115 Uiso 1 1 calc R U . . .
C148 C 1.0787(3) 0.7074(3) 0.22248(19) 0.065(2) Uani 1 1 d . . . . .
C170 C 1.0702(3) 0.9131(3) 0.34864(17) 0.068(2) Uani 1 1 d . . . . .
H170 H 1.064574 0.934852 0.335870 0.081 Uiso 1 1 calc R U . . .
C168 C 0.8865(3) 0.7461(4) 0.5011(2) 0.082(3) Uani 1 1 d . . . . .
H168 H 0.918790 0.747888 0.498851 0.099 Uiso 1 1 calc R U . . .
C185 C 0.9179(4) 0.5464(4) 0.2525(3) 0.093(3) Uani 1 1 d . . . . .
H18A H 0.893688 0.540207 0.236117 0.112 Uiso 1 1 calc R U . . .
H18B H 0.917047 0.513513 0.256301 0.112 Uiso 1 1 calc R U . . .
C144 C 1.1584(3) 0.9461(3) 0.32580(16) 0.0626(19) Uani 1 1 d . . . . .
H14E H 1.158252 0.978484 0.322199 0.075 Uiso 1 1 calc R U . . .
H14F H 1.192093 0.954805 0.334334 0.075 Uiso 1 1 calc R U . . .
C160 C 0.6931(4) 0.7443(3) 0.6799(2) 0.081(3) Uani 1 1 d . . . . .
H160 H 0.670731 0.759345 0.675650 0.097 Uiso 1 1 calc R U . . .
C187 C 0.7779(4) 0.7942(4) 0.5604(2) 0.090(3) Uani 1 1 d . . . . .
H187 H 0.762912 0.798769 0.543003 0.107 Uiso 1 1 calc R U . . .
C158 C 0.9161(3) 0.7864(4) 0.43145(18) 0.079(2) Uani 1 1 d . . . . .
H158 H 0.892219 0.795466 0.438939 0.095 Uiso 1 1 calc R U . . .
C134 C 0.7349(4) 0.5835(4) 0.44755(18) 0.088(3) Uani 1 1 d . . . . .
H134 H 0.729634 0.589361 0.427578 0.106 Uiso 1 1 calc R U . . .
C166 C 1.0808(3) 0.7544(3) 0.21444(17) 0.0595(19) Uani 1 1 d . . . . .
C171 C 0.6577(4) 0.6862(3) 0.6879(2) 0.086(3) Uani 1 1 d . . . . .
H171 H 0.680603 0.672047 0.692944 0.103 Uiso 1 1 calc R U . . .
C146 C 1.0316(3) 0.8814(3) 0.3683(2) 0.077(2) Uani 1 1 d . . . . .
H146 H 1.001414 0.883862 0.369620 0.093 Uiso 1 1 calc R U . . .
C163 C 0.6670(4) 0.5096(4) 0.7407(2) 0.087(3) Uani 1 1 d . . . . .
H16E H 0.659929 0.475383 0.734645 0.130 Uiso 1 1 d R U . . .
H16F H 0.651669 0.507383 0.760165 0.130 Uiso 1 1 d R U . . .
H16G H 0.704249 0.532803 0.741845 0.130 Uiso 1 1 d R U . . .
C153 C 0.8525(4) 0.5728(4) 0.3860(2) 0.098(3) Uani 1 1 d . . . . .
H153 H 0.857025 0.543693 0.385719 0.117 Uiso 1 1 calc R U . . .
C130 C 0.8822(5) 0.8846(4) 0.4793(2) 0.099(3) Uani 1 1 d D . . . .
H13I H 0.876231 0.850511 0.485454 0.119 Uiso 1 1 calc R U . . .
H13J H 0.906148 0.896223 0.462314 0.119 Uiso 1 1 calc R U . . .
O191 O 0.5504(4) 0.6426(4) 0.6237(3) 0.163(4) Uani 1 1 d . . . . .
C131 C 0.9123(5) 0.5440(5) 0.3064(3) 0.111(4) Uani 1 1 d . . . . .
H131 H 0.930639 0.525913 0.307675 0.133 Uiso 1 1 calc R U . . .
C140 C 1.0722(4) 0.6005(4) 0.1870(2) 0.089(3) Uani 1 1 d . . . . .
H14G H 1.054087 0.599327 0.168447 0.106 Uiso 1 1 calc R U . . .
H14H H 1.108291 0.628353 0.184835 0.106 Uiso 1 1 calc R U . . .
C152 C 1.0186(4) 0.5086(4) 0.1963(3) 0.112(4) Uani 1 1 d . . . . .
H15C H 1.019843 0.476993 0.200662 0.134 Uiso 1 1 calc R U . . .
H15D H 0.997206 0.502039 0.178396 0.134 Uiso 1 1 calc R U . . .
C137 C 0.9928(4) 0.5202(3) 0.2226(3) 0.113(4) Uani 1 1 d . . . . .
H13C H 0.956684 0.492270 0.224701 0.135 Uiso 1 1 calc R U . . .
H13D H 1.011189 0.522442 0.241146 0.135 Uiso 1 1 calc R U . . .
C164 C 0.7278(4) 0.7734(3) 0.7046(2) 0.087(3) Uani 1 1 d . . . . .
H16H H 0.748948 0.809966 0.698961 0.104 Uiso 1 1 calc R U . . .
H16I H 0.751149 0.759828 0.708711 0.104 Uiso 1 1 calc R U . . .
C136 C 0.6266(4) 0.6823(4) 0.7158(2) 0.098(3) Uani 1 1 d . . . . .
H13E H 0.602997 0.695283 0.711142 0.117 Uiso 1 1 calc R U . . .
H13F H 0.605435 0.645632 0.721352 0.117 Uiso 1 1 calc R U . . .
C189 C 0.8964(5) 0.5587(5) 0.3315(3) 0.116(4) Uani 1 1 d . . . . .
H189 H 0.905300 0.550385 0.350010 0.139 Uiso 1 1 calc R U . . .
C147 C 1.2120(3) 0.9905(3) 0.2657(2) 0.077(2) Uani 1 1 d . . . . .
H14I H 1.217302 1.015383 0.281477 0.093 Uiso 1 1 calc R U . . .
H14J H 1.183859 0.986842 0.252717 0.093 Uiso 1 1 calc R U . . .
C150 C 1.0716(4) 0.5513(4) 0.1901(3) 0.113(4) Uani 1 1 d . . . . .
H15E H 1.094704 0.553959 0.206431 0.135 Uiso 1 1 calc R U . . .
H15F H 1.084464 0.543889 0.171690 0.135 Uiso 1 1 calc R U . . .
C177 C 0.4829(7) 0.5950(6) 0.5877(5) 0.196(10) Uani 1 1 d . . . . .
H17C H 0.497073 0.607326 0.567982 0.294 Uiso 1 1 calc R U . . .
H17D H 0.487205 0.623912 0.599800 0.294 Uiso 1 1 calc R U . . .
H17E H 0.446272 0.569509 0.586096 0.294 Uiso 1 1 calc R U . . .
C154 C 0.9842(5) 0.8726(6) 0.5722(4) 0.152(4) Uani 1 1 d D U . . .
H15J H 0.960172 0.848484 0.587150 0.183 Uiso 1 1 calc R U . . .
H15K H 0.966544 0.864597 0.552891 0.183 Uiso 1 1 calc R U . . .
C155 C 1.0092(5) 0.7905(5) 0.1622(3) 0.119(4) Uani 1 1 d . . . . .
H15G H 1.033685 0.808642 0.146274 0.179 Uiso 1 1 calc R U . . .
H15H H 0.990211 0.808280 0.166839 0.179 Uiso 1 1 calc R U . . .
H15I H 0.985031 0.755230 0.155968 0.179 Uiso 1 1 calc R U . . .
C138 C 0.6958(4) 0.7686(4) 0.7329(2) 0.101(3) Uani 1 1 d . . . . .
H13G H 0.719608 0.786540 0.749537 0.121 Uiso 1 1 calc R U . . .
H13H H 0.675360 0.785613 0.729398 0.121 Uiso 1 1 calc R U . . .
C139 C 0.9047(4) 0.9191(6) 0.5025(3) 0.109(3) Uani 1 1 d D . . . .
H13K H 0.937079 0.920340 0.508304 0.131 Uiso 1 1 calc R U . . .
H13L H 0.881352 0.907310 0.519702 0.131 Uiso 1 1 calc R U . . .
C179 C 1.1521(6) 0.7658(5) 0.3448(3) 0.121(4) Uani 1 1 d . . . . .
H17F H 1.189431 0.785366 0.347552 0.181 Uiso 1 1 calc R U . . .
H17G H 1.139645 0.729249 0.348104 0.181 Uiso 1 1 calc R U . . .
H17H H 1.135656 0.777848 0.358868 0.181 Uiso 1 1 calc R U . . .
C195 C 1.0695(6) 0.9331(6) 0.6081(4) 0.142(4) Uani 1 1 d . U . . .
H19E H 1.085114 0.939984 0.628018 0.171 Uiso 1 1 calc R U . . .
H19F H 1.095440 0.957772 0.594105 0.171 Uiso 1 1 calc R U . . .
C161 C 0.6592(5) 0.7114(4) 0.7415(2) 0.107(4) Uani 1 1 d . . . . .
H16J H 0.679681 0.695754 0.748085 0.128 Uiso 1 1 calc R U . . .
H16K H 0.636948 0.709673 0.758146 0.128 Uiso 1 1 calc R U . . .
C165 C 1.0541(6) 0.8818(7) 0.5994(5) 0.160(5) Uani 1 1 d . U . . .
H16L H 1.029906 0.857737 0.614267 0.192 Uiso 1 1 calc R U . . .
H16M H 1.084700 0.877504 0.599130 0.192 Uiso 1 1 calc R U . . .
C181 C 1.0014(7) 0.9263(7) 0.5808(5) 0.167(5) Uani 1 1 d . U . . .
H18C H 1.025305 0.949717 0.565590 0.201 Uiso 1 1 calc R U . . .
H18D H 0.971231 0.931307 0.581369 0.201 Uiso 1 1 calc R U . . .

loop_
_atom_site_aniso_label
_atom_site_aniso_U_11
_atom_site_aniso_U_22
_atom_site_aniso_U_33
_atom_site_aniso_U_23
_atom_site_aniso_U_13
_atom_site_aniso_U_12
Cl20 0.0635(11) 0.0930(14) 0.0941(15) 0.0149(12) 0.0032(10) 0.0425(11)
Cl17 0.0939(15) 0.0735(13) 0.0997(16) -0.0047(12) -0.0132(13) 0.0338(12)
Cl1 0.155(3) 0.0852(17) 0.140(2) -0.0024(16) -0.039(2) 0.0512(18)
Cl4 0.189(4) 0.144(3) 0.185(4) 0.043(3) 0.021(3) 0.104(3)
O210 0.078(3) 0.081(4) 0.063(3) 0.006(3) -0.012(3) 0.037(3)
O22 0.102(4) 0.078(4) 0.056(3) 0.001(3) -0.012(3) 0.034(3)
O9 0.070(3) 0.080(4) 0.075(4) 0.013(3) -0.005(3) 0.039(3)
O59 0.119(6) 0.095(5) 0.113(5) 0.013(4) 0.007(4) 0.048(4)
O194 0.107(5) 0.072(4) 0.070(4) -0.011(3) -0.020(3) 0.040(3)
C83 0.061(5) 0.056(5) 0.084(6) 0.021(5) 0.024(4) 0.025(4)
N208 0.064(4) 0.062(4) 0.059(4) 0.002(3) 0.010(3) 0.027(3)
N1 0.080(4) 0.058(4) 0.054(4) -0.002(3) -0.003(3) 0.028(3)
N219 0.058(4) 0.062(4) 0.067(4) -0.004(3) 0.015(3) 0.016(3)
N73 0.081(4) 0.045(3) 0.095(5) -0.005(3) 0.008(4) 0.026(3)
N18 0.062(4) 0.062(4) 0.096(5) -0.011(4) -0.011(4) 0.030(3)
O67 0.144(6) 0.120(5) 0.082(5) -0.007(4) -0.003(4) 0.087(5)
C180 0.066(5) 0.087(6) 0.060(5) 0.018(5) 0.016(4) 0.025(5)
N196 0.097(5) 0.071(4) 0.098(5) -0.005(4) 0.010(4) 0.046(4)
O65 0.092(6) 0.118(7) 0.171(8) -0.019(6) 0.031(5) 0.031(5)
C174 0.063(5) 0.077(5) 0.054(5) 0.009(4) 0.009(4) 0.022(4)
C186 0.057(4) 0.051(5) 0.070(5) 0.012(4) 0.017(4) 0.020(4)
N213 0.080(4) 0.069(5) 0.086(5) -0.006(4) -0.014(4) 0.037(4)
C190 0.062(5) 0.083(5) 0.070(6) 0.027(5) 0.015(5) 0.032(4)
C16 0.063(5) 0.064(5) 0.077(5) 0.015(4) 0.021(4) 0.026(4)
C75 0.079(6) 0.069(5) 0.104(7) 0.002(5) 0.007(5) 0.044(5)
O69 0.117(6) 0.158(7) 0.105(5) 0.039(5) 0.017(4) 0.102(6)
N198 0.076(4) 0.048(4) 0.091(5) 0.017(4) 0.001(4) 0.016(3)
C200 0.088(6) 0.091(6) 0.064(6) 0.025(5) 0.000(4) 0.056(5)
C182 0.081(5) 0.054(5) 0.095(6) 0.001(4) 0.031(5) 0.034(4)
C10 0.085(6) 0.093(6) 0.049(4) 0.020(4) 0.007(4) 0.041(5)
C79 0.059(4) 0.064(5) 0.087(6) -0.002(4) -0.007(4) 0.035(4)
C221 0.104(7) 0.106(8) 0.083(7) 0.022(6) -0.009(6) 0.046(6)
C61 0.092(6) 0.078(5) 0.072(6) 0.005(4) -0.001(5) 0.046(5)
C184 0.055(4) 0.057(5) 0.065(5) 0.010(4) 0.009(4) 0.028(4)
C192 0.051(5) 0.101(7) 0.077(6) 0.021(5) 0.007(4) 0.022(5)
C71 0.084(6) 0.077(6) 0.069(6) 0.011(5) -0.014(5) 0.020(5)
C63 0.090(6) 0.060(5) 0.057(5) -0.007(4) 0.008(4) 0.031(4)
C3 0.046(4) 0.059(5) 0.065(5) -0.009(4) 0.010(3) 0.014(3)
C19 0.061(4) 0.051(5) 0.072(5) 0.014(4) -0.004(4) 0.024(4)
C209 0.076(5) 0.052(5) 0.088(6) 0.013(5) 0.000(5) 0.033(4)
C172 0.059(5) 0.070(5) 0.080(6) -0.009(4) 0.008(4) 0.016(4)
C5 0.064(5) 0.098(6) 0.046(4) 0.003(4) 0.004(4) 0.026(5)
C176 0.081(6) 0.081(6) 0.105(7) 0.020(5) 0.033(5) 0.047(5)
C206 0.059(5) 0.098(6) 0.054(5) 0.018(4) 0.001(4) 0.038(5)
C8 0.063(5) 0.082(5) 0.072(5) 0.016(4) 0.015(4) 0.029(4)
C188 0.070(5) 0.095(6) 0.039(4) 0.009(4) 0.013(4) 0.032(5)
C77 0.068(5) 0.051(4) 0.067(5) 0.002(4) 0.004(4) 0.035(4)
C211 0.085(6) 0.092(6) 0.060(5) 0.023(5) 0.009(4) 0.054(5)
C222 0.051(5) 0.068(5) 0.105(7) -0.005(5) 0.013(5) 0.017(4)
O17 0.106(5) 0.122(6) 0.196(8) -0.042(6) -0.001(5) 0.057(5)
C216 0.063(5) 0.090(6) 0.045(4) 0.009(4) -0.001(4) 0.041(4)
C57 0.062(5) 0.086(6) 0.073(5) 0.016(5) 0.009(4) 0.043(5)
C20 0.060(4) 0.057(5) 0.070(5) 0.005(4) 0.004(4) 0.029(4)
O214 0.120(6) 0.093(5) 0.210(10) 0.029(6) -0.063(7) 0.038(5)
C215 0.045(4) 0.054(5) 0.063(5) -0.002(4) 0.002(3) 0.010(3)
C81 0.075(6) 0.098(7) 0.082(7) 0.043(5) 0.028(5) 0.029(5)
C21 0.065(5) 0.056(4) 0.079(6) -0.005(4) -0.001(4) 0.022(4)
C15 0.057(5) 0.094(6) 0.058(5) 0.024(4) 0.012(4) 0.029(4)
C217 0.048(4) 0.072(5) 0.076(5) 0.014(4) 0.015(4) 0.024(4)
C218 0.063(5) 0.094(6) 0.073(6) 0.002(5) -0.007(4) 0.020(5)
C85 0.098(8) 0.079(6) 0.158(11) -0.014(7) 0.014(7) 0.047(6)
C220 0.067(5) 0.101(6) 0.084(6) 0.006(5) 0.006(4) 0.056(5)
C87 0.083(6) 0.098(6) 0.050(5) 0.025(5) 0.006(4) 0.029(5)
C223 0.069(5) 0.074(5) 0.048(4) 0.001(4) 0.002(4) 0.034(4)
C11 0.063(5) 0.113(7) 0.055(5) 0.035(5) 0.015(4) 0.039(5)
C89 0.079(5) 0.097(6) 0.075(6) 0.044(5) 0.017(5) 0.051(5)
C225 0.075(5) 0.097(6) 0.060(5) 0.022(5) 0.002(4) 0.042(5)
C199 0.076(5) 0.078(5) 0.059(5) -0.011(4) 0.006(4) 0.035(4)
C205 0.069(5) 0.061(4) 0.056(4) 0.007(4) 0.002(4) 0.035(4)
C201 0.105(7) 0.141(9) 0.063(6) 0.050(6) 0.025(5) 0.077(7)
C203 0.073(6) 0.099(6) 0.062(5) 0.039(5) 0.017(4) 0.036(5)
C142 0.062(5) 0.049(5) 0.120(8) -0.001(5) -0.008(5) 0.003(4)
C197 0.066(5) 0.103(6) 0.059(5) 0.024(5) 0.019(4) 0.038(5)
C126 0.065(5) 0.065(6) 0.071(5) 0.007(4) 0.009(4) 0.023(4)
C127 0.072(5) 0.055(4) 0.083(6) 0.008(4) 0.004(5) 0.024(4)
C183 0.065(5) 0.093(6) 0.051(5) 0.010(4) -0.008(4) 0.041(4)
C159 0.064(5) 0.060(5) 0.084(6) 0.013(4) 0.014(5) 0.030(4)
C167 0.072(6) 0.060(5) 0.114(7) -0.007(5) 0.045(5) 0.003(4)
C149 0.073(5) 0.125(8) 0.051(5) 0.032(5) 0.017(4) 0.062(6)
O132 0.126(6) 0.120(6) 0.240(10) -0.060(6) 0.003(7) 0.048(5)
C133 0.070(5) 0.103(6) 0.036(4) 0.014(4) -0.006(4) 0.039(5)
C145 0.075(5) 0.074(5) 0.059(5) 0.001(4) 0.001(4) 0.032(4)
C128 0.101(7) 0.100(7) 0.065(5) 0.036(5) -0.002(5) 0.054(6)
C193 0.097(7) 0.058(5) 0.085(6) 0.008(5) 0.010(5) 0.036(5)
C141 0.098(7) 0.066(5) 0.086(6) 0.000(5) 0.035(5) 0.027(5)
C162 0.056(5) 0.099(7) 0.051(5) 0.031(5) 0.011(4) 0.028(5)
C129 0.059(5) 0.074(5) 0.060(5) 0.018(4) 0.010(4) 0.027(4)
C135 0.065(5) 0.080(5) 0.057(5) -0.006(4) 0.007(4) 0.022(4)
C169 0.089(6) 0.060(5) 0.087(6) 0.004(4) 0.033(5) 0.027(5)
C156 0.062(5) 0.089(6) 0.058(5) 0.021(4) 0.009(4) 0.035(4)
C151 0.084(6) 0.063(5) 0.093(6) 0.006(5) 0.038(5) 0.032(4)
C173 0.065(5) 0.098(7) 0.066(6) 0.032(5) 0.000(4) 0.037(6)
C143 0.069(5) 0.067(5) 0.065(6) 0.006(4) -0.008(4) 0.026(4)
C157 0.060(5) 0.117(7) 0.043(4) 0.034(5) 0.005(4) 0.038(5)
C175 0.124(8) 0.086(7) 0.105(8) 0.007(6) -0.001(7) 0.074(6)
C148 0.068(5) 0.047(4) 0.082(6) 0.000(4) -0.001(4) 0.031(4)
C170 0.065(5) 0.080(5) 0.056(5) 0.020(4) 0.013(4) 0.034(4)
C168 0.068(5) 0.106(7) 0.070(6) 0.022(5) 0.003(5) 0.042(5)
C185 0.088(6) 0.072(6) 0.116(8) 0.016(5) 0.035(6) 0.037(5)
C144 0.069(5) 0.049(4) 0.056(4) -0.012(4) -0.003(4) 0.019(4)
C160 0.082(6) 0.060(5) 0.098(7) 0.010(5) 0.031(5) 0.033(4)
C187 0.098(7) 0.074(6) 0.086(7) 0.010(5) -0.010(6) 0.035(5)
C158 0.079(6) 0.114(8) 0.053(5) 0.019(5) 0.014(4) 0.055(6)
C134 0.087(7) 0.116(7) 0.043(4) 0.012(5) -0.016(5) 0.038(6)
C166 0.059(4) 0.052(5) 0.063(5) 0.005(4) 0.009(4) 0.025(4)
C171 0.086(6) 0.065(5) 0.105(7) 0.019(5) 0.021(6) 0.038(5)
C146 0.074(5) 0.080(6) 0.086(6) 0.006(5) 0.022(5) 0.045(5)
C163 0.084(6) 0.103(7) 0.070(6) -0.002(5) -0.007(5) 0.045(5)
C153 0.126(8) 0.100(7) 0.090(7) 0.051(6) 0.021(6) 0.074(7)
C130 0.124(9) 0.104(7) 0.089(7) 0.021(6) 0.019(7) 0.071(7)
O191 0.181(9) 0.106(7) 0.209(11) 0.004(7) -0.082(8) 0.079(6)
C131 0.112(8) 0.131(9) 0.126(9) 0.045(7) 0.043(7) 0.088(8)
C140 0.085(6) 0.083(6) 0.099(7) 0.010(5) 0.031(5) 0.042(5)
C152 0.078(6) 0.059(5) 0.189(12) 0.003(6) 0.026(7) 0.027(5)
C137 0.098(7) 0.050(5) 0.177(12) 0.015(6) 0.058(8) 0.026(5)
C164 0.092(6) 0.060(5) 0.090(6) -0.015(5) -0.001(5) 0.024(5)
C136 0.088(6) 0.085(6) 0.110(8) 0.020(6) 0.034(6) 0.036(5)
C189 0.130(9) 0.172(11) 0.103(8) 0.056(8) 0.045(7) 0.118(9)
C147 0.075(5) 0.050(4) 0.086(6) -0.005(4) 0.028(5) 0.017(4)
C150 0.087(7) 0.068(6) 0.180(11) -0.011(6) 0.052(7) 0.037(5)
C177 0.171(14) 0.158(13) 0.25(2) 0.113(14) -0.059(14) 0.073(11)
C154 0.121(8) 0.123(7) 0.219(11) -0.050(8) -0.041(8) 0.065(6)
C155 0.112(8) 0.117(9) 0.134(10) 0.023(7) 0.000(7) 0.061(7)
C138 0.101(7) 0.110(8) 0.092(7) -0.032(6) 0.003(6) 0.053(6)
C139 0.087(7) 0.143(11) 0.106(9) 0.011(8) 0.006(6) 0.064(7)
C179 0.149(10) 0.138(10) 0.091(8) 0.005(7) -0.018(7) 0.083(9)
C195 0.111(7) 0.127(8) 0.200(10) -0.008(8) -0.017(7) 0.068(6)
C161 0.152(10) 0.111(8) 0.063(6) 0.003(6) 0.034(6) 0.070(8)
C165 0.120(8) 0.134(8) 0.229(11) -0.016(9) -0.024(8) 0.067(7)
C181 0.141(9) 0.133(8) 0.219(11) -0.012(9) -0.026(9) 0.061(7)

loop_
_atom_type_symbol
_atom_type_description
_atom_type_scat_dispersion_real
_atom_type_scat_dispersion_imag
_atom_type_scat_source
C C 0.0181 0.0091 'International Tables Vol C Tables 4.2.6.8 and 6.1.1.4'
H H 0.0000 0.0000 'International Tables Vol C Tables 4.2.6.8 and 6.1.1.4'
Cl Cl 0.3639 0.7018 'International Tables Vol C Tables 4.2.6.8 and 6.1.1.4'
N N 0.0311 0.0180 'International Tables Vol C Tables 4.2.6.8 and 6.1.1.4'
O O 0.0492 0.0322 'International Tables Vol C Tables 4.2.6.8 and 6.1.1.4'

loop_
_geom_angle_atom_site_label_1
_geom_angle_atom_site_label_2
_geom_angle_atom_site_label_3
_geom_angle
_geom_angle_site_symmetry_1
_geom_angle_site_symmetry_3
_geom_angle_publ_flag
C209 O210 C155 114.4(8) . . ?
C83 O22 C163 119.8(7) . . ?
C221 O59 C130 107.6(8) . . ?
O22 C83 C186 113.9(7) . . ?
O9 C83 O22 120.4(8) . . ?
O9 C83 C186 125.7(9) . . ?
H20A N208 H20B 107.0 . . ?
C217 N208 H20A 107.5 . . ?
C217 N208 H20B 107.5 . . ?
C217 N208 C218 119.1(6) . . ?
C218 N208 H20A 107.5 . . ?
C218 N208 H20B 107.5 . . ?
C19 N1 H1 119.6 . . ?
C19 N1 C20 120.8(6) . . ?
C20 N1 H1 119.6 . . ?
H21A N219 H21B 107.6 . . ?
C3 N219 H21A 108.6 . . ?
C3 N219 H21B 108.6 . . ?
C144 N219 H21A 108.6 . . ?
C144 N219 H21B 108.6 . . ?
C144 N219 C3 114.7(6) . . ?
H73A N73 H73B 107.7 . . ?
C142 N73 H73A 108.8 . . ?
C142 N73 H73B 108.8 . . ?
C160 N73 H73A 108.8 . . ?
C160 N73 H73B 108.8 . . ?
C160 N73 C142 113.9(7) . . ?
C184 N18 H18 118.6 . . ?
C184 N18 C205 122.7(6) . . ?
C205 N18 H18 118.6 . . ?
C71 O67 C179 116.3(8) . . ?
C10 C180 H180 118.4 . . ?
C5 C180 H180 118.4 . . ?
C5 C180 C10 123.1(9) . . ?
H19A N196 H19B 107.2 . . ?
C75 N196 H19A 107.9 . . ?
C75 N196 H19B 107.9 . . ?
C75 N196 C185 117.6(7) . . ?
C185 N196 H19A 107.9 . . ?
C185 N196 H19B 107.9 . . ?
C139 O65 C85 109.9(8) . . ?
C10 C174 C192 117.0(7) . . ?
C10 C174 C218 121.6(8) . . ?
C192 C174 C218 121.4(8) . . ?
C184 C186 C83 120.9(7) . . ?
C126 C186 C83 117.2(8) . . ?
C126 C186 C184 121.9(8) . . ?
C182 N213 H213 116.0 . . ?
C148 N213 H213 116.0 . . ?
C148 N213 C182 128.0(8) . . ?
C206 C190 C87 116.8(9) . . ?
C206 C190 C127 121.0(8) . . ?
C87 C190 C127 121.7(8) . . ?
N198 C16 C57 122.6(8) . . ?
N198 C16 C126 121.9(8) . . ?
C57 C16 C126 115.4(7) . . ?
N196 C75 H75 107.7 . . ?
N196 C75 C182 105.7(7) . . ?
C182 C75 H75 107.7 . . ?
C137 C75 N196 113.7(8) . . ?
C137 C75 H75 107.7 . . ?
C137 C75 C182 114.0(8) . . ?
C16 N198 H198 118.9 . . ?
C16 N198 C171 122.2(7) . . ?
C171 N198 H198 118.9 . . ?
C211 C200 H200 119.6 . . ?
C211 C200 C11 120.8(9) . . ?
C11 C200 H200 119.6 . . ?
N213 C182 C75 114.8(7) . . ?
N213 C182 H182 107.0 . . ?
N213 C182 C140 112.7(7) . . ?
C75 C182 H182 107.0 . . ?
C140 C182 C75 108.1(7) . . ?
C140 C182 H182 107.0 . . ?
C180 C10 H10 119.7 . . ?
C174 C10 C180 120.7(8) . . ?
C174 C10 H10 119.7 . . ?
C19 C79 C71 121.6(8) . . ?
C159 C79 C71 117.3(8) . . ?
C159 C79 C19 120.7(8) . . ?
O59 C221 H22A 109.0 . . ?
O59 C221 H22B 109.0 . . ?
O59 C221 C85 112.9(9) . . ?
H22A C221 H22B 107.8 . . ?
C85 C221 H22A 109.0 . . ?
C85 C221 H22B 109.0 . . ?
C176 C61 H61 117.4 . . ?
C176 C61 C220 125.3(9) . . ?
C220 C61 H61 117.4 . . ?
N18 C184 C186 121.6(7) . . ?
C215 C184 N18 122.4(7) . . ?
C215 C184 C186 115.9(7) . . ?
C174 C192 H192 119.9 . . ?
C203 C192 C174 120.3(8) . . ?
C203 C192 H192 119.9 . . ?
O67 C71 C79 112.4(9) . . ?
O69 C71 O67 122.1(8) . . ?
O69 C71 C79 125.3(10) . . ?
C222 C63 C144 120.8(8) . . ?
C170 C63 C222 115.6(7) . . ?
C170 C63 C144 123.4(8) . . ?
N219 C3 H3 109.3 . . ?
N219 C3 C20 106.3(6) . . ?
C20 C3 H3 109.3 . . ?
C147 C3 N219 111.7(6) . . ?
C147 C3 H3 109.3 . . ?
C147 C3 C20 110.9(7) . . ?
C79 C19 N1 121.1(7) . . ?
C79 C19 C77 116.7(7) . . ?
C77 C19 N1 121.8(6) . . ?
O210 C209 C166 115.0(8) . . ?
O194 C209 O210 120.8(8) . . ?
O194 C209 C166 124.2(7) . . ?
H17A C172 H17B 108.0 . . ?
C217 C172 H17A 109.4 . . ?
C217 C172 H17B 109.4 . . ?
C167 C172 H17A 109.4 . . ?
C167 C172 H17B 109.4 . . ?
C167 C172 C217 111.0(8) . . ?
C180 C5 C188 122.3(8) . . ?
C180 C5 C203 117.3(8) . . ?
C203 C5 C188 120.3(8) . . ?
C61 C176 C185 127.9(10) . . ?
C61 C176 C131 115.5(9) . . ?
C185 C176 C131 116.5(9) . . ?
C190 C206 H206 119.0 . . ?
C190 C206 C183 122.0(8) . . ?
C183 C206 H206 119.0 . . ?
C222 C8 H8 119.6 . . ?
C222 C8 C223 120.8(8) . . ?
C223 C8 H8 119.6 . . ?
C81 C188 C5 124.0(8) . . ?
C81 C188 C133 116.2(7) . . ?
C133 C188 C5 119.8(7) . . ?
C19 C77 H77 119.0 . . ?
C166 C77 C19 122.1(7) . . ?
C166 C77 H77 119.0 . . ?
C200 C211 H211 118.3 . . ?
C225 C211 C200 123.4(8) . . ?
C225 C211 H211 118.3 . . ?
C63 C222 H222 118.7 . . ?
C8 C222 C63 122.6(8) . . ?
C8 C222 H222 118.7 . . ?
C181 O17 C195 110.3(13) . . ?
C129 C216 C223 119.3(8) . . ?
C156 C216 C223 121.6(7) . . ?
C156 C216 C129 119.1(7) . . ?
C16 C57 C193 119.1(8) . . ?
C215 C57 C16 120.9(7) . . ?
C215 C57 C193 119.9(8) . . ?
N1 C20 C3 108.0(6) . . ?
N1 C20 H20 107.9 . . ?
N1 C20 C199 114.9(7) . . ?
C3 C20 H20 107.9 . . ?
C199 C20 C3 110.0(6) . . ?
C199 C20 H20 107.9 . . ?
C193 O214 C177 108.8(11) . . ?
C184 C215 H215 118.1 . . ?
C57 C215 C184 123.8(7) . . ?
C57 C215 H215 118.1 . . ?
C188 C81 H81 119.0 . . ?
C134 C81 C188 122.0(9) . . ?
C134 C81 H81 119.0 . . ?
C145 C21 C142 123.2(8) . . ?
C175 C21 C142 121.2(9) . . ?
C175 C21 C145 115.5(8) . . ?
C157 C15 C173 120.9(8) . . ?
C157 C15 C134 116.6(7) . . ?
C134 C15 C173 122.4(7) . . ?
N208 C217 C172 111.7(7) . . ?
N208 C217 H217 108.4 . . ?
N208 C217 C205 109.6(6) . . ?
C172 C217 H217 108.4 . . ?
C205 C217 C172 110.3(6) . . ?
C205 C217 H217 108.4 . . ?
N208 C218 H21C 109.5 . . ?
N208 C218 H21D 109.5 . . ?
C174 C218 N208 110.8(8) . . ?
C174 C218 H21C 109.5 . . ?
C174 C218 H21D 109.5 . . ?
H21C C218 H21D 108.1 . . ?
O65 C85 C221 110.1(9) . . ?
O65 C85 H85A 109.6 . . ?
O65 C85 H85B 109.6 . . ?
C221 C85 H85A 109.6 . . ?
C221 C85 H85B 109.6 . . ?
H85A C85 H85B 108.1 . . ?
C61 C220 H220 120.2 . . ?
C61 C220 C89 119.5(8) . . ?
C89 C220 H220 120.2 . . ?
C190 C87 H87 118.7 . . ?
C168 C87 C190 122.7(9) . . ?
C168 C87 H87 118.7 . . ?
C8 C223 C216 121.2(7) . . ?
C146 C223 C8 117.5(7) . . ?
C146 C223 C216 121.3(8) . . ?
C200 C11 C201 115.9(9) . . ?
C200 C11 C173 121.9(9) . . ?
C201 C11 C173 122.2(7) . . ?
C220 C89 C225 120.0(8) . . ?
C189 C89 C220 116.7(9) . . ?
C189 C89 C225 123.1(9) . . ?
C211 C225 C89 123.0(7) . . ?
C211 C225 C153 118.6(9) . . ?
C153 C225 C89 118.4(9) . . ?
C20 C199 H19C 109.1 . . ?
C20 C199 H19D 109.1 . . ?
C20 C199 C151 112.5(7) . . ?
H19C C199 H19D 107.8 . . ?
C151 C199 H19C 109.1 . . ?
C151 C199 H19D 109.1 . . ?
N18 C205 C217 110.4(6) . . ?
N18 C205 H205 108.1 . . ?
N18 C205 C169 112.0(7) . . ?
C217 C205 H205 108.1 . . ?
C169 C205 C217 110.0(6) . . ?
C169 C205 H205 108.1 . . ?
C11 C201 H201 118.8 . . ?
C153 C201 C11 122.3(8) . . ?
C153 C201 H201 118.8 . . ?
C192 C203 H203 119.3 . . ?
C5 C203 C192 121.5(8) . . ?
C5 C203 H203 119.3 . . ?
N73 C142 H14A 110.1 . . ?
N73 C142 H14B 110.1 . . ?
C21 C142 N73 108.1(7) . . ?
C21 C142 H14A 110.1 . . ?
C21 C142 H14B 110.1 . . ?
H14A C142 H14B 108.4 . . ?
C183 C197 C162 123.3(8) . . ?
C183 C197 C168 118.6(9) . . ?
C168 C197 C162 118.1(8) . . ?
C186 C126 C16 121.6(8) . . ?
C186 C126 H126 119.2 . . ?
C16 C126 H126 119.2 . . ?
C143 C127 C190 121.3(8) . . ?
C187 C127 C190 123.9(8) . . ?
C187 C127 C143 114.7(8) . . ?
C206 C183 H183 119.3 . . ?
C197 C183 C206 121.4(8) . . ?
C197 C183 H183 119.3 . . ?
C79 C159 H159 117.9 . . ?
C79 C159 C148 124.2(7) . . ?
C148 C159 H159 117.9 . . ?
C172 C167 H16A 109.3 . . ?
C172 C167 H16B 109.3 . . ?
C172 C167 C141 111.5(7) . . ?
H16A C167 H16B 108.0 . . ?
C141 C167 H16A 109.3 . . ?
C141 C167 H16B 109.3 . . ?
C128 C149 C162 122.7(9) . . ?
C158 C149 C128 118.0(8) . . ?
C158 C149 C162 119.3(8) . . ?
C154 O132 C165 107.1(13) . . ?
C188 C133 H133 119.1 . . ?
C188 C133 C157 121.8(7) . . ?
C157 C133 H133 119.1 . . ?
C21 C145 H145 118.2 . . ?
C143 C145 C21 123.5(8) . . ?
C143 C145 H145 118.2 . . ?
C149 C128 H128 119.9 . . ?
C149 C128 C156 120.2(9) . . ?
C156 C128 H128 119.9 . . ?
O214 C193 C57 110.4(8) . . ?
O191 C193 C57 129.4(11) . . ?
O191 C193 O214 119.6(11) . . ?
C167 C141 H14C 109.3 . . ?
C167 C141 H14D 109.3 . . ?
H14C C141 H14D 108.0 . . ?
C169 C141 C167 111.5(8) . . ?
C169 C141 H14C 109.3 . . ?
C169 C141 H14D 109.3 . . ?
C149 C162 C197 113.1(9) . . ?
C173 C162 C197 123.3(8) . . ?
C173 C162 C149 123.5(9) . . ?
C216 C129 H129 120.8 . . ?
C216 C129 C158 118.5(8) . . ?
C158 C129 H129 120.8 . . ?
H13A C135 H13B 108.3 . . ?
C151 C135 H13A 109.8 . . ?
C151 C135 H13B 109.8 . . ?
C151 C135 C147 109.2(7) . . ?
C147 C135 H13A 109.8 . . ?
C147 C135 H13B 109.8 . . ?
C205 C169 C141 112.0(8) . . ?
C205 C169 H16C 109.2 . . ?
C205 C169 H16D 109.2 . . ?
C141 C169 H16C 109.2 . . ?
C141 C169 H16D 109.2 . . ?
H16C C169 H16D 107.9 . . ?
C216 C156 C128 121.1(8) . . ?
C216 C156 H156 119.4 . . ?
C128 C156 H156 119.4 . . ?
C199 C151 C135 111.1(7) . . ?
C199 C151 H15A 109.4 . . ?
C199 C151 H15B 109.4 . . ?
C135 C151 H15A 109.4 . . ?
C135 C151 H15B 109.4 . . ?
H15A C151 H15B 108.0 . . ?
C15 C173 C11 112.2(9) . . ?
C162 C173 C15 124.1(9) . . ?
C162 C173 C11 123.6(8) . . ?
C127 C143 H143 119.8 . . ?
C145 C143 C127 120.4(8) . . ?
C145 C143 H143 119.8 . . ?
C15 C157 C133 120.7(8) . . ?
C15 C157 H157 119.6 . . ?
C133 C157 H157 119.6 . . ?
C21 C175 H175 118.5 . . ?
C187 C175 C21 123.0(10) . . ?
C187 C175 H175 118.5 . . ?
N213 C148 C159 123.9(7) . . ?
N213 C148 C166 123.0(7) . . ?
C159 C148 C166 113.0(7) . . ?
C63 C170 H170 119.0 . . ?
C63 C170 C146 121.9(8) . . ?
C146 C170 H170 119.0 . . ?
C87 C168 C197 118.4(8) . . ?
C87 C168 H168 120.8 . . ?
C197 C168 H168 120.8 . . ?
N196 C185 H18A 107.7 . . ?
N196 C185 H18B 107.7 . . ?
C176 C185 N196 118.6(9) . . ?
C176 C185 H18A 107.7 . . ?
C176 C185 H18B 107.7 . . ?
H18A C185 H18B 107.1 . . ?
N219 C144 C63 110.9(6) . . ?
N219 C144 H14E 109.5 . . ?
N219 C144 H14F 109.5 . . ?
C63 C144 H14E 109.5 . . ?
C63 C144 H14F 109.5 . . ?
H14E C144 H14F 108.0 . . ?
N73 C160 H160 108.3 . . ?
N73 C160 C171 107.2(7) . . ?
C171 C160 H160 108.3 . . ?
C164 C160 N73 112.8(7) . . ?
C164 C160 H160 108.3 . . ?
C164 C160 C171 111.8(8) . . ?
C127 C187 H187 118.8 . . ?
C175 C187 C127 122.3(9) . . ?
C175 C187 H187 118.8 . . ?
C149 C158 C129 122.9(8) . . ?
C149 C158 H158 118.6 . . ?
C129 C158 H158 118.6 . . ?
C81 C134 C15 122.5(8) . . ?
C81 C134 H134 118.7 . . ?
C15 C134 H134 118.7 . . ?
C77 C166 C209 117.9(7) . . ?
C77 C166 C148 123.1(7) . . ?
C148 C166 C209 118.9(7) . . ?
N198 C171 C160 110.7(8) . . ?
N198 C171 H171 107.4 . . ?
N198 C171 C136 115.0(8) . . ?
C160 C171 H171 107.4 . . ?
C136 C171 C160 108.7(8) . . ?
C136 C171 H171 107.4 . . ?
C223 C146 C170 121.5(8) . . ?
C223 C146 H146 119.3 . . ?
C170 C146 H146 119.3 . . ?
O22 C163 H16E 109.5 . . ?
O22 C163 H16F 109.5 . . ?
O22 C163 H16G 109.4 . . ?
H16E C163 H16F 109.4 . . ?
H16E C163 H16G 109.5 . . ?
H16F C163 H16G 109.5 . . ?
C225 C153 H153 120.8 . . ?
C201 C153 C225 118.5(9) . . ?
C201 C153 H153 120.8 . . ?
O59 C130 H13I 109.0 . . ?
O59 C130 H13J 109.0 . . ?
H13I C130 H13J 107.8 . . ?
C139 C130 O59 112.9(9) . . ?
C139 C130 H13I 109.0 . . ?
C139 C130 H13J 109.0 . . ?
C176 C131 H131 121.6 . . ?
C189 C131 C176 116.7(9) . . ?
C189 C131 H131 121.6 . . ?
C182 C140 H14G 108.2 . . ?
C182 C140 H14H 108.2 . . ?
H14G C140 H14H 107.4 . . ?
C150 C140 C182 116.3(8) . . ?
C150 C140 H14G 108.2 . . ?
C150 C140 H14H 108.2 . . ?
H15C C152 H15D 107.8 . . ?
C137 C152 H15C 109.0 . . ?
C137 C152 H15D 109.0 . . ?
C150 C152 H15C 109.0 . . ?
C150 C152 H15D 109.0 . . ?
C150 C152 C137 112.9(9) . . ?
C75 C137 C152 109.0(9) . . ?
C75 C137 H13C 109.9 . . ?
C75 C137 H13D 109.9 . . ?
C152 C137 H13C 109.9 . . ?
C152 C137 H13D 109.9 . . ?
H13C C137 H13D 108.3 . . ?
C160 C164 H16H 109.6 . . ?
C160 C164 H16I 109.6 . . ?
C160 C164 C138 110.3(8) . . ?
H16H C164 H16I 108.1 . . ?
C138 C164 H16H 109.6 . . ?
C138 C164 H16I 109.6 . . ?
C171 C136 H13E 108.8 . . ?
C171 C136 H13F 108.8 . . ?
H13E C136 H13F 107.7 . . ?
C161 C136 C171 113.7(9) . . ?
C161 C136 H13E 108.8 . . ?
C161 C136 H13F 108.8 . . ?
C89 C189 C131 126.2(10) . . ?
C89 C189 H189 116.9 . . ?
C131 C189 H189 116.9 . . ?
C3 C147 C135 107.8(7) . . ?
C3 C147 H14I 110.1 . . ?
C3 C147 H14J 110.1 . . ?
C135 C147 H14I 110.1 . . ?
C135 C147 H14J 110.1 . . ?
H14I C147 H14J 108.5 . . ?
C140 C150 C152 110.6(9) . . ?
C140 C150 H15E 109.5 . . ?
C140 C150 H15F 109.5 . . ?
C152 C150 H15E 109.5 . . ?
C152 C150 H15F 109.5 . . ?
H15E C150 H15F 108.1 . . ?
O214 C177 H17C 109.5 . . ?
O214 C177 H17D 109.5 . . ?
O214 C177 H17E 109.5 . . ?
H17C C177 H17D 109.5 . . ?
H17C C177 H17E 109.5 . . ?
H17D C177 H17E 109.5 . . ?
O132 C154 H15J 110.4 . . ?
O132 C154 H15K 110.4 . . ?
O132 C154 C181 106.6(12) . . ?
H15J C154 H15K 108.6 . . ?
C181 C154 H15J 110.4 . . ?
C181 C154 H15K 110.4 . . ?
O210 C155 H15G 109.5 . . ?
O210 C155 H15H 109.5 . . ?
O210 C155 H15I 109.5 . . ?
H15G C155 H15H 109.5 . . ?
H15G C155 H15I 109.5 . . ?
H15H C155 H15I 109.5 . . ?
C164 C138 H13G 109.3 . . ?
C164 C138 H13H 109.3 . . ?
H13G C138 H13H 108.0 . . ?
C161 C138 C164 111.6(8) . . ?
C161 C138 H13G 109.3 . . ?
C161 C138 H13H 109.3 . . ?
O65 C139 H13K 109.6 . . ?
O65 C139 H13L 109.6 . . ?
C130 C139 O65 110.4(10) . . ?
C130 C139 H13K 109.6 . . ?
C130 C139 H13L 109.6 . . ?
H13K C139 H13L 108.1 . . ?
O67 C179 H17F 109.5 . . ?
O67 C179 H17G 109.5 . . ?
O67 C179 H17H 109.5 . . ?
H17F C179 H17G 109.5 . . ?
H17F C179 H17H 109.5 . . ?
H17G C179 H17H 109.5 . . ?
O17 C195 H19E 109.9 . . ?
O17 C195 H19F 109.9 . . ?
O17 C195 C165 109.1(12) . . ?
H19E C195 H19F 108.3 . . ?
C165 C195 H19E 109.9 . . ?
C165 C195 H19F 109.9 . . ?
C136 C161 C138 110.3(9) . . ?
C136 C161 H16J 109.6 . . ?
C136 C161 H16K 109.6 . . ?
C138 C161 H16J 109.6 . . ?
C138 C161 H16K 109.6 . . ?
H16J C161 H16K 108.1 . . ?
O132 C165 H16L 108.9 . . ?
O132 C165 H16M 108.9 . . ?
C195 C165 O132 113.4(15) . . ?
C195 C165 H16L 108.9 . . ?
C195 C165 H16M 108.9 . . ?
H16L C165 H16M 107.7 . . ?
O17 C181 C154 112.9(15) . . ?
O17 C181 H18C 109.0 . . ?
O17 C181 H18D 109.0 . . ?
C154 C181 H18C 109.0 . . ?
C154 C181 H18D 109.0 . . ?
H18C C181 H18D 107.8 . . ?

loop_
_geom_bond_atom_site_label_1
_geom_bond_atom_site_label_2
_geom_bond_distance
_geom_bond_site_symmetry_2
_geom_bond_publ_flag
O210 C209 1.291(10) . ?
O210 C155 1.497(13) . ?
O22 C83 1.341(11) . ?
O22 C163 1.405(11) . ?
O9 C83 1.209(10) . ?
O59 C221 1.425(13) . ?
O59 C130 1.481(14) . ?
O194 C209 1.267(11) . ?
C83 C186 1.489(12) . ?
N208 H20A 0.9100 . ?
N208 H20B 0.9100 . ?
N208 C217 1.491(10) . ?
N208 C218 1.505(12) . ?
N1 H1 0.8800 . ?
N1 C19 1.417(10) . ?
N1 C20 1.495(10) . ?
N219 H21A 0.9100 . ?
N219 H21B 0.9100 . ?
N219 C3 1.510(9) . ?
N219 C144 1.463(9) . ?
N73 H73A 0.9100 . ?
N73 H73B 0.9100 . ?
N73 C142 1.512(11) . ?
N73 C160 1.511(11) . ?
N18 H18 0.8800 . ?
N18 C184 1.385(10) . ?
N18 C205 1.463(10) . ?
O67 C71 1.373(13) . ?
O67 C179 1.460(13) . ?
C180 H180 0.9500 . ?
C180 C10 1.401(12) . ?
C180 C5 1.351(13) . ?
N196 H19A 0.9100 . ?
N196 H19B 0.9100 . ?
N196 C75 1.486(12) . ?
N196 C185 1.548(12) . ?
O65 C85 1.438(15) . ?
O65 C139 1.424(15) . ?
C174 C10 1.382(12) . ?
C174 C192 1.413(13) . ?
C174 C218 1.416(12) . ?
C186 C184 1.403(11) . ?
C186 C126 1.370(12) . ?
N213 H213 0.8800 . ?
N213 C182 1.421(11) . ?
N213 C148 1.370(11) . ?
C190 C206 1.357(12) . ?
C190 C87 1.400(13) . ?
C190 C127 1.465(13) . ?
C16 N198 1.381(11) . ?
C16 C57 1.406(12) . ?
C16 C126 1.438(12) . ?
C75 H75 1.0000 . ?
C75 C182 1.525(13) . ?
C75 C137 1.477(14) . ?
O69 C71 1.204(12) . ?
N198 H198 0.8800 . ?
N198 C171 1.419(13) . ?
C200 H200 0.9500 . ?
C200 C211 1.365(13) . ?
C200 C11 1.395(12) . ?
C182 H182 1.0000 . ?
C182 C140 1.506(12) . ?
C10 H10 0.9500 . ?
C79 C71 1.476(13) . ?
C79 C19 1.390(11) . ?
C79 C159 1.382(12) . ?
C221 H22A 0.9900 . ?
C221 H22B 0.9900 . ?
C221 C85 1.477(16) . ?
C61 H61 0.9500 . ?
C61 C176 1.339(13) . ?
C61 C220 1.387(13) . ?
C184 C215 1.386(11) . ?
C192 H192 0.9500 . ?
C192 C203 1.411(12) . ?
C63 C222 1.402(13) . ?
C63 C170 1.392(12) . ?
C63 C144 1.490(12) . ?
C3 H3 1.0000 . ?
C3 C20 1.522(11) . ?
C3 C147 1.489(12) . ?
C19 C77 1.392(11) . ?
C209 C166 1.479(12) . ?
C172 H17A 0.9900 . ?
C172 H17B 0.9900 . ?
C172 C217 1.548(12) . ?
C172 C167 1.485(13) . ?
C5 C188 1.466(12) . ?
C5 C203 1.381(13) . ?
C176 C185 1.379(14) . ?
C176 C131 1.497(16) . ?
C206 H206 0.9500 . ?
C206 C183 1.372(12) . ?
C8 H8 0.9500 . ?
C8 C222 1.362(12) . ?
C8 C223 1.415(12) . ?
C188 C81 1.387(12) . ?
C188 C133 1.397(12) . ?
C77 H77 0.9500 . ?
C77 C166 1.355(11) . ?
C211 H211 0.9500 . ?
C211 C225 1.332(13) . ?
C222 H222 0.9500 . ?
O17 C195 1.416(16) . ?
O17 C181 1.40(2) . ?
C216 C223 1.489(12) . ?
C216 C129 1.386(12) . ?
C216 C156 1.379(12) . ?
C57 C215 1.370(12) . ?
C57 C193 1.501(13) . ?
C20 H20 1.0000 . ?
C20 C199 1.497(11) . ?
O214 C193 1.312(13) . ?
O214 C177 1.568(15) . ?
C215 H215 0.9500 . ?
C81 H81 0.9500 . ?
C81 C134 1.336(13) . ?
C21 C142 1.504(14) . ?
C21 C145 1.402(12) . ?
C21 C175 1.389(14) . ?
C15 C173 1.504(12) . ?
C15 C157 1.366(11) . ?
C15 C134 1.417(13) . ?
C217 H217 1.0000 . ?
C217 C205 1.518(11) . ?
C218 H21C 0.9900 . ?
C218 H21D 0.9900 . ?
C85 H85A 0.9900 . ?
C85 H85B 0.9900 . ?
C220 H220 0.9500 . ?
C220 C89 1.413(12) . ?
C87 H87 0.9500 . ?
C87 C168 1.373(14) . ?
C223 C146 1.358(12) . ?
C11 C201 1.408(15) . ?
C11 C173 1.514(14) . ?
C89 C225 1.483(14) . ?
C89 C189 1.335(14) . ?
C225 C153 1.410(13) . ?
C199 H19C 0.9900 . ?
C199 H19D 0.9900 . ?
C199 C151 1.522(12) . ?
C205 H205 1.0000 . ?
C205 C169 1.508(12) . ?
C201 H201 0.9500 . ?
C201 C153 1.388(15) . ?
C203 H203 0.9500 . ?
C142 H14A 0.9900 . ?
C142 H14B 0.9900 . ?
C197 C183 1.361(12) . ?
C197 C162 1.525(14) . ?
C197 C168 1.413(13) . ?
C126 H126 0.9500 . ?
C127 C143 1.444(12) . ?
C127 C187 1.416(14) . ?
C183 H183 0.9500 . ?
C159 H159 0.9500 . ?
C159 C148 1.397(12) . ?
C167 H16A 0.9900 . ?
C167 H16B 0.9900 . ?
C167 C141 1.523(13) . ?
C149 C128 1.386(13) . ?
C149 C162 1.493(12) . ?
C149 C158 1.364(14) . ?
O132 C154 1.440(7) . ?
O132 C165 1.45(2) . ?
C133 H133 0.9500 . ?
C133 C157 1.401(12) . ?
C145 H145 0.9500 . ?
C145 C143 1.349(12) . ?
C128 H128 0.9500 . ?
C128 C156 1.387(13) . ?
C193 O191 1.151(12) . ?
C141 H14C 0.9900 . ?
C141 H14D 0.9900 . ?
C141 C169 1.510(15) . ?
C162 C173 1.297(13) . ?
C129 H129 0.9500 . ?
C129 C158 1.395(12) . ?
C135 H13A 0.9900 . ?
C135 H13B 0.9900 . ?
C135 C151 1.545(12) . ?
C135 C147 1.545(12) . ?
C169 H16C 0.9900 . ?
C169 H16D 0.9900 . ?
C156 H156 0.9500 . ?
C151 H15A 0.9900 . ?
C151 H15B 0.9900 . ?
C143 H143 0.9500 . ?
C157 H157 0.9500 . ?
C175 H175 0.9500 . ?
C175 C187 1.342(15) . ?
C148 C166 1.429(11) . ?
C170 H170 0.9500 . ?
C170 C146 1.393(12) . ?
C168 H168 0.9500 . ?
C185 H18A 0.9900 . ?
C185 H18B 0.9900 . ?
C144 H14E 0.9900 . ?
C144 H14F 0.9900 . ?
C160 H160 1.0000 . ?
C160 C171 1.565(12) . ?
C160 C164 1.477(14) . ?
C187 H187 0.9500 . ?
C158 H158 0.9500 . ?
C134 H134 0.9500 . ?
C171 H171 1.0000 . ?
C171 C136 1.541(14) . ?
C146 H146 0.9500 . ?
C163 H16E 0.9797 . ?
C163 H16F 0.9808 . ?
C163 H16G 0.9800 . ?
C153 H153 0.9500 . ?
C130 H13I 0.9900 . ?
C130 H13J 0.9900 . ?
C130 C139 1.390(15) . ?
C131 H131 0.9500 . ?
C131 C189 1.386(17) . ?
C140 H14G 0.9900 . ?
C140 H14H 0.9900 . ?
C140 C150 1.479(14) . ?
C152 H15C 0.9900 . ?
C152 H15D 0.9900 . ?
C152 C137 1.555(16) . ?
C152 C150 1.491(14) . ?
C137 H13C 0.9900 . ?
C137 H13D 0.9900 . ?
C164 H16H 0.9900 . ?
C164 H16I 0.9900 . ?
C164 C138 1.567(14) . ?
C136 H13E 0.9900 . ?
C136 H13F 0.9900 . ?
C136 C161 1.493(16) . ?
C189 H189 0.9500 . ?
C147 H14I 0.9900 . ?
C147 H14J 0.9900 . ?
C150 H15E 0.9900 . ?
C150 H15F 0.9900 . ?
C177 H17C 0.9800 . ?
C177 H17D 0.9800 . ?
C177 H17E 0.9800 . ?
C154 H15J 0.9900 . ?
C154 H15K 0.9900 . ?
C154 C181 1.48(2) . ?
C155 H15G 0.9800 . ?
C155 H15H 0.9800 . ?
C155 H15I 0.9800 . ?
C138 H13G 0.9900 . ?
C138 H13H 0.9900 . ?
C138 C161 1.557(16) . ?
C139 H13K 0.9900 . ?
C139 H13L 0.9900 . ?
C179 H17F 0.9800 . ?
C179 H17G 0.9800 . ?
C179 H17H 0.9800 . ?
C195 H19E 0.9900 . ?
C195 H19F 0.9900 . ?
C195 C165 1.43(2) . ?
C161 H16J 0.9900 . ?
C161 H16K 0.9900 . ?
C165 H16L 0.9900 . ?
C165 H16M 0.9900 . ?
C181 H18C 0.9900 . ?
C181 H18D 0.9900 . ?

loop_
_geom_torsion_atom_site_label_1
_geom_torsion_atom_site_label_2
_geom_torsion_atom_site_label_3
_geom_torsion_atom_site_label_4
_geom_torsion
_geom_torsion_site_symmetry_1
_geom_torsion_site_symmetry_2
_geom_torsion_site_symmetry_3
_geom_torsion_site_symmetry_4
_geom_torsion_publ_flag
O210 C209 C166 C77 -31.0(10) . . . . ?
O210 C209 C166 C148 153.0(7) . . . . ?
O22 C83 C186 C184 -171.3(7) . . . . ?
O22 C83 C186 C126 9.8(10) . . . . ?
O9 C83 C186 C184 8.5(12) . . . . ?
O9 C83 C186 C126 -170.3(8) . . . . ?
O59 C221 C85 O65 55.4(14) . . . . ?
O59 C130 C139 O65 -60.6(12) . . . . ?
O194 C209 C166 C77 148.8(8) . . . . ?
O194 C209 C166 C148 -27.2(12) . . . . ?
C83 C186 C184 N18 -3.0(11) . . . . ?
C83 C186 C184 C215 179.2(6) . . . . ?
C83 C186 C126 C16 179.6(7) . . . . ?
N208 C217 C205 N18 -55.4(8) . . . . ?
N208 C217 C205 C169 -179.5(7) . . . . ?
N1 C19 C77 C166 -174.2(7) . . . . ?
N1 C20 C199 C151 -175.9(7) . . . . ?
N219 C3 C20 N1 -52.0(8) . . . . ?
N219 C3 C20 C199 -178.1(7) . . . . ?
N219 C3 C147 C135 178.0(6) . . . . ?
N73 C160 C171 N198 -51.1(10) . . . . ?
N73 C160 C171 C136 -178.4(8) . . . . ?
N73 C160 C164 C138 -178.9(8) . . . . ?
N18 C184 C215 C57 -179.2(7) . . . . ?
N18 C205 C169 C141 -179.7(7) . . . . ?
C180 C5 C188 C81 145.2(10) . . . . ?
C180 C5 C188 C133 -35.5(13) . . . . ?
C180 C5 C203 C192 2.4(15) . . . . ?
N196 C75 C182 N213 -53.0(11) . . . . ?
N196 C75 C182 C140 -179.7(8) . . . . ?
N196 C75 C137 C152 -177.6(9) . . . . ?
C174 C192 C203 C5 -0.5(15) . . . . ?
C186 C184 C215 C57 -1.5(11) . . . . ?
N213 C182 C140 C150 179.7(10) . . . . ?
N213 C148 C166 C209 0.0(11) . . . . ?
N213 C148 C166 C77 -175.7(7) . . . . ?
C190 C206 C183 C197 -1.7(13) . . . . ?
C190 C87 C168 C197 -1.5(13) . . . . ?
C190 C127 C143 C145 -168.5(8) . . . . ?
C190 C127 C187 C175 168.7(9) . . . . ?
C16 N198 C171 C160 160.5(7) . . . . ?
C16 N198 C171 C136 -75.8(11) . . . . ?
C16 C57 C215 C184 6.3(12) . . . . ?
C16 C57 C193 O214 178.8(9) . . . . ?
C16 C57 C193 O191 -10.5(17) . . . . ?
C75 N196 C185 C176 172.6(9) . . . . ?
C75 C182 C140 C150 -52.4(13) . . . . ?
N198 C16 C57 C215 171.5(7) . . . . ?
N198 C16 C57 C193 -8.1(12) . . . . ?
N198 C16 C126 C186 -174.9(7) . . . . ?
N198 C171 C136 C161 179.3(8) . . . . ?
C200 C211 C225 C89 -174.3(9) . . . . ?
C200 C211 C225 C153 8.4(15) . . . . ?
C200 C11 C201 C153 6.0(15) . . . . ?
C200 C11 C173 C15 123.7(9) . . . . ?
C200 C11 C173 C162 -60.4(12) . . . . ?
C182 N213 C148 C159 -6.8(13) . . . . ?
C182 N213 C148 C166 175.5(8) . . . . ?
C182 C75 C137 C152 -56.3(13) . . . . ?
C182 C140 C150 C152 52.6(16) . . . . ?
C10 C180 C5 C188 177.1(9) . . . . ?
C10 C180 C5 C203 -2.5(14) . . . . ?
C10 C174 C192 C203 -1.5(14) . . . . ?
C10 C174 C218 N208 91.5(11) . . . . ?
C79 C19 C77 C166 -1.0(11) . . . . ?
C79 C159 C148 N213 179.2(8) . . . . ?
C79 C159 C148 C166 -2.8(11) . . . . ?
C221 O59 C130 C139 56.4(12) . . . . ?
C61 C176 C185 N196 90.1(14) . . . . ?
C61 C176 C131 C189 -1.1(16) . . . . ?
C61 C220 C89 C225 177.9(9) . . . . ?
C61 C220 C89 C189 2.5(15) . . . . ?
C184 N18 C205 C217 135.4(8) . . . . ?
C184 N18 C205 C169 -101.7(9) . . . . ?
C184 C186 C126 C16 0.8(11) . . . . ?
C192 C174 C10 C180 1.5(13) . . . . ?
C192 C174 C218 N208 -87.5(10) . . . . ?
C71 C79 C19 N1 5.7(12) . . . . ?
C71 C79 C19 C77 -167.6(8) . . . . ?
C71 C79 C159 C148 169.9(8) . . . . ?
C63 C170 C146 C223 -4.6(13) . . . . ?
C3 N219 C144 C63 -160.9(7) . . . . ?
C3 C20 C199 C151 -53.8(10) . . . . ?
C19 N1 C20 C3 161.3(6) . . . . ?
C19 N1 C20 C199 -75.5(9) . . . . ?
C19 C79 C71 O67 50.1(11) . . . . ?
C19 C79 C71 O69 -135.1(10) . . . . ?
C19 C79 C159 C148 -2.4(13) . . . . ?
C19 C77 C166 C209 179.6(7) . . . . ?
C19 C77 C166 C148 -4.6(12) . . . . ?
C172 C217 C205 N18 -178.8(7) . . . . ?
C172 C217 C205 C169 57.1(9) . . . . ?
C172 C167 C141 C169 -54.1(12) . . . . ?
C5 C180 C10 C174 0.5(14) . . . . ?
C5 C188 C81 C134 -178.6(10) . . . . ?
C5 C188 C133 C157 -179.7(9) . . . . ?
C176 C61 C220 C89 -2.7(15) . . . . ?
C176 C131 C189 C89 1(2) . . . . ?
C206 C190 C87 C168 1.3(13) . . . . ?
C206 C190 C127 C143 150.0(8) . . . . ?
C206 C190 C127 C187 -26.0(12) . . . . ?
C8 C223 C146 C170 3.3(13) . . . . ?
C188 C5 C203 C192 -177.2(9) . . . . ?
C188 C81 C134 C15 -3.6(17) . . . . ?
C188 C133 C157 C15 0.1(15) . . . . ?
C211 C200 C11 C201 -3.6(13) . . . . ?
C211 C200 C11 C173 178.0(8) . . . . ?
C211 C225 C153 C201 -5.7(15) . . . . ?
C222 C63 C170 C146 3.0(12) . . . . ?
C222 C63 C144 N219 87.1(9) . . . . ?
C222 C8 C223 C216 176.1(8) . . . . ?
C222 C8 C223 C146 -0.8(13) . . . . ?
O17 C195 C165 O132 58(2) . . . . ?
C216 C223 C146 C170 -173.6(8) . . . . ?
C216 C129 C158 C149 1.8(13) . . . . ?
C57 C16 N198 C171 166.8(8) . . . . ?
C57 C16 C126 C186 3.7(11) . . . . ?
C20 N1 C19 C79 160.3(7) . . . . ?
C20 N1 C19 C77 -26.7(11) . . . . ?
C20 C3 C147 C135 -63.7(9) . . . . ?
C20 C199 C151 C135 52.6(10) . . . . ?
C215 C57 C193 O214 -0.8(12) . . . . ?
C215 C57 C193 O191 169.9(12) . . . . ?
C81 C188 C133 C157 -0.3(14) . . . . ?
C21 C145 C143 C127 -4.0(13) . . . . ?
C21 C175 C187 C127 3.3(16) . . . . ?
C217 N208 C218 C174 -172.3(7) . . . . ?
C217 C172 C167 C141 55.3(12) . . . . ?
C217 C205 C169 C141 -56.6(9) . . . . ?
C218 N208 C217 C172 -51.3(10) . . . . ?
C218 N208 C217 C205 -173.8(7) . . . . ?
C218 C174 C10 C180 -177.6(9) . . . . ?
C218 C174 C192 C203 177.6(9) . . . . ?
C85 O65 C139 C130 60.0(12) . . . . ?
C220 C61 C176 C185 -174.9(10) . . . . ?
C220 C61 C176 C131 1.9(15) . . . . ?
C220 C89 C225 C211 -17.7(14) . . . . ?
C220 C89 C225 C153 159.7(9) . . . . ?
C220 C89 C189 C131 -2.0(19) . . . . ?
C87 C190 C206 C183 0.3(12) . . . . ?
C87 C190 C127 C143 -21.7(12) . . . . ?
C87 C190 C127 C187 162.2(8) . . . . ?
C223 C8 C222 C63 -0.6(14) . . . . ?
C223 C216 C129 C158 175.1(7) . . . . ?
C223 C216 C156 C128 -174.6(8) . . . . ?
C11 C200 C211 C225 -3.6(15) . . . . ?
C11 C201 C153 C225 -1.4(17) . . . . ?
C89 C225 C153 C201 176.8(9) . . . . ?
C225 C89 C189 C131 -177.2(12) . . . . ?
C205 N18 C184 C186 146.8(7) . . . . ?
C205 N18 C184 C215 -35.6(11) . . . . ?
C201 C11 C173 C15 -54.5(11) . . . . ?
C201 C11 C173 C162 121.3(10) . . . . ?
C203 C5 C188 C81 -35.2(14) . . . . ?
C203 C5 C188 C133 144.0(10) . . . . ?
C142 N73 C160 C171 -176.3(8) . . . . ?
C142 N73 C160 C164 -52.8(10) . . . . ?
C142 C21 C145 C143 175.7(8) . . . . ?
C142 C21 C175 C187 -175.3(9) . . . . ?
C197 C162 C173 C15 -13.1(13) . . . . ?
C197 C162 C173 C11 171.5(8) . . . . ?
C126 C186 C184 N18 175.7(7) . . . . ?
C126 C186 C184 C215 -2.0(10) . . . . ?
C126 C16 N198 C171 -14.7(12) . . . . ?
C126 C16 C57 C215 -7.1(11) . . . . ?
C126 C16 C57 C193 173.3(7) . . . . ?
C127 C190 C206 C183 -171.8(8) . . . . ?
C127 C190 C87 C168 173.3(8) . . . . ?
C183 C197 C162 C149 125.6(9) . . . . ?
C183 C197 C162 C173 -49.4(13) . . . . ?
C183 C197 C168 C87 0.1(13) . . . . ?
C159 C79 C71 O67 -122.1(9) . . . . ?
C159 C79 C71 O69 52.7(13) . . . . ?
C159 C79 C19 N1 177.7(7) . . . . ?
C159 C79 C19 C77 4.4(12) . . . . ?
C159 C148 C166 C209 -177.9(7) . . . . ?
C159 C148 C166 C77 6.3(11) . . . . ?
C167 C172 C217 N208 -179.6(7) . . . . ?
C167 C172 C217 C205 -57.4(10) . . . . ?
C167 C141 C169 C205 54.7(11) . . . . ?
C149 C128 C156 C216 -2.7(13) . . . . ?
C149 C162 C173 C15 172.4(8) . . . . ?
C149 C162 C173 C11 -3.0(13) . . . . ?
O132 C154 C181 O17 -61(2) . . . . ?
C133 C188 C81 C134 2.1(15) . . . . ?
C145 C21 C142 N73 -84.0(10) . . . . ?
C145 C21 C175 C187 1.2(14) . . . . ?
C128 C149 C162 C197 137.6(9) . . . . ?
C128 C149 C162 C173 -47.4(12) . . . . ?
C128 C149 C158 C129 0.7(13) . . . . ?
C193 C57 C215 C184 -174.1(7) . . . . ?
C162 C197 C183 C206 -179.9(8) . . . . ?
C162 C197 C168 C87 -178.6(8) . . . . ?
C162 C149 C128 C156 178.0(8) . . . . ?
C162 C149 C158 C129 -177.6(8) . . . . ?
C129 C216 C223 C8 151.4(8) . . . . ?
C129 C216 C223 C146 -31.8(11) . . . . ?
C129 C216 C156 C128 5.2(12) . . . . ?
C156 C216 C223 C8 -28.8(11) . . . . ?
C156 C216 C223 C146 148.0(8) . . . . ?
C156 C216 C129 C158 -4.7(11) . . . . ?
C151 C135 C147 C3 60.7(10) . . . . ?
C173 C15 C157 C133 -177.5(9) . . . . ?
C173 C15 C134 C81 179.2(10) . . . . ?
C173 C11 C201 C153 -175.7(10) . . . . ?
C143 C127 C187 C175 -7.6(13) . . . . ?
C157 C15 C173 C11 124.1(10) . . . . ?
C157 C15 C173 C162 -51.7(13) . . . . ?
C157 C15 C134 C81 3.2(16) . . . . ?
C175 C21 C142 N73 92.3(10) . . . . ?
C175 C21 C145 C143 -0.8(12) . . . . ?
C148 N213 C182 C75 123.7(10) . . . . ?
C148 N213 C182 C140 -112.0(10) . . . . ?
C170 C63 C222 C8 -0.5(13) . . . . ?
C170 C63 C144 N219 -87.7(9) . . . . ?
C168 C197 C183 C206 1.4(13) . . . . ?
C168 C197 C162 C149 -55.7(10) . . . . ?
C168 C197 C162 C173 129.2(9) . . . . ?
C185 N196 C75 C182 -178.4(8) . . . . ?
C185 N196 C75 C137 -52.6(12) . . . . ?
C185 C176 C131 C189 176.1(11) . . . . ?
C144 N219 C3 C20 167.4(7) . . . . ?
C144 N219 C3 C147 -71.6(9) . . . . ?
C144 C63 C222 C8 -175.7(8) . . . . ?
C144 C63 C170 C146 178.1(8) . . . . ?
C160 N73 C142 C21 -175.4(8) . . . . ?
C160 C171 C136 C161 -55.9(12) . . . . ?
C160 C164 C138 C161 55.6(12) . . . . ?
C187 C127 C143 C145 7.9(11) . . . . ?
C158 C149 C128 C156 -0.3(13) . . . . ?
C158 C149 C162 C197 -44.1(10) . . . . ?
C158 C149 C162 C173 130.9(10) . . . . ?
C134 C15 C173 C11 -51.7(12) . . . . ?
C134 C15 C173 C162 132.4(10) . . . . ?
C134 C15 C157 C133 -1.4(14) . . . . ?
C171 C160 C164 C138 -58.0(11) . . . . ?
C171 C136 C161 C138 54.7(12) . . . . ?
C163 O22 C83 O9 2.7(11) . . . . ?
C163 O22 C83 C186 -177.4(7) . . . . ?
C130 O59 C221 C85 -52.9(12) . . . . ?
C131 C176 C185 N196 -86.7(12) . . . . ?
C137 C75 C182 N213 -178.6(9) . . . . ?
C137 C75 C182 C140 54.7(12) . . . . ?
C137 C152 C150 C140 -51.9(16) . . . . ?
C164 C160 C171 N198 -175.2(8) . . . . ?
C164 C160 C171 C136 57.5(11) . . . . ?
C164 C138 C161 C136 -53.1(13) . . . . ?
C189 C89 C225 C211 157.4(11) . . . . ?
C189 C89 C225 C153 -25.2(15) . . . . ?
C147 C3 C20 N1 -173.6(6) . . . . ?
C147 C3 C20 C199 60.3(9) . . . . ?
C147 C135 C151 C199 -55.3(11) . . . . ?
C150 C152 C137 C75 54.5(15) . . . . ?
C177 O214 C193 C57 169.9(11) . . . . ?
C177 O214 C193 O191 -1.9(17) . . . . ?
C154 O132 C165 C195 -61.3(18) . . . . ?
C155 O210 C209 O194 -1.5(12) . . . . ?
C155 O210 C209 C166 178.4(7) . . . . ?
C139 O65 C85 C221 -56.4(13) . . . . ?
C179 O67 C71 O69 -2.4(15) . . . . ?
C179 O67 C71 C79 172.6(9) . . . . ?
C195 O17 C181 C154 59.2(18) . . . . ?
C165 O132 C154 C181 58.6(19) . . . . ?
C181 O17 C195 C165 -55.3(19) . . . . ?

loop_
_platon_squeeze_void_nr
_platon_squeeze_void_average_x
_platon_squeeze_void_average_y
_platon_squeeze_void_average_z
_platon_squeeze_void_volume
_platon_squeeze_void_count_electrons
_platon_squeeze_void_content
1 -0.012 -0.025 -0.033 17281 4605 ' '

loop_
_twin_individual_id
_twin_individual_mass_fraction_refined
1 0.89(3)
2 0.11(3)
